data_7135741
loop_
_publ_author_name
'Gao, Liu'
'Wang, Jinfeng'
'Shen, Kesheng'
'Jing, Xu'
'Duan, Chunying'

_publ_section_title
;
 A bioinspired metal-organic helicate drives electrocatalytic ethane
 production from carbon dioxide.
;
_journal_issue 37
_journal_name_full 'Chemical communications (Cambridge, England)'
_journal_page_first 9414
_journal_page_last 9418
_journal_paper_doi 10.1039/d6cc01440b
_journal_volume 62
_journal_year 2026
_chemical_formula_moiety 'C105 H78 Fe2 N18 O9, 4(C3 H7 N O), 3(B F4)'
_chemical_formula_sum 'C117 H106 B3 F12 Fe2 N22 O13'
_chemical_formula_weight 2400.36
_space_group_crystal_system triclinic
_space_group_IT_number 2
_space_group_name_Hall '-P 1'
_space_group_name_H-M_alt 'P -1'
_atom_sites_solution_hydrogens mixed
_atom_sites_solution_primary dual
_audit_creation_date 2025-06-05
_audit_creation_method
;
Olex2 1.3
(compiled Nov 21 2019 18:26:39 for OlexSys, GUI svn.r6003)
;
_audit_update_record
;
2026-02-02 deposited with the CCDC.	2026-04-13 downloaded from the CCDC.
;
_cell_angle_alpha 105.195(7)
_cell_angle_beta 110.112(6)
_cell_angle_gamma 96.793(7)
_cell_formula_units_Z 2
_cell_length_a 18.370(3)
_cell_length_b 21.463(3)
_cell_length_c 24.249(4)
_cell_measurement_reflns_used 9341
_cell_measurement_temperature 185.00
_cell_measurement_theta_max 51.462
_cell_measurement_theta_min 4.822
_cell_volume 8432(2)
_computing_cell_refinement 'SAINT V8.40B (?, 2016)'
_computing_data_reduction 'SAINT V8.40B (?, 2016)'
_computing_molecular_graphics 'Olex2 1.3 (Dolomanov et al., 2009)'
_computing_publication_material 'Olex2 1.3 (Dolomanov et al., 2009)'
_computing_structure_refinement 'SHELXL 2018/3 (Sheldrick, 2015)'
_computing_structure_solution 'SHELXT 2018/2 (Sheldrick, 2018)'
_diffrn_ambient_temperature 185.0
_diffrn_detector 'CCD area detector'
_diffrn_detector_area_resol_mean 5.6
_diffrn_detector_type 'Bruker SMART CCD 6000 area detector'
_diffrn_measured_fraction_theta_full 0.973
_diffrn_measured_fraction_theta_max 0.973
_diffrn_measurement_device 'three-circle diffractometer'
_diffrn_measurement_device_type 'Bruker SMART CCD 6000 area detector'
_diffrn_measurement_method '\w scans'
_diffrn_radiation_monochromator graphite
_diffrn_radiation_probe x-ray
_diffrn_radiation_type GaK\a
_diffrn_radiation_wavelength 1.34138
_diffrn_reflns_av_R_equivalents 0.1547
_diffrn_reflns_av_unetI/netI 0.0967
_diffrn_reflns_Laue_measured_fraction_full 0.973
_diffrn_reflns_Laue_measured_fraction_max 0.973
_diffrn_reflns_limit_h_max 21
_diffrn_reflns_limit_h_min -21
_diffrn_reflns_limit_k_max 25
_diffrn_reflns_limit_k_min -25
_diffrn_reflns_limit_l_max 28
_diffrn_reflns_limit_l_min -28
_diffrn_reflns_number 319035
_diffrn_reflns_point_group_measured_fraction_full 0.973
_diffrn_reflns_point_group_measured_fraction_max 0.973
_diffrn_reflns_theta_full 53.269
_diffrn_reflns_theta_max 53.269
_diffrn_reflns_theta_min 1.785
_diffrn_source 'sealed X-ray tube'
_diffrn_source_target Mo
_exptl_absorpt_coefficient_mu 1.309
_exptl_absorpt_correction_T_max 0.7505
_exptl_absorpt_correction_T_min 0.5487
_exptl_absorpt_correction_type multi-scan
_exptl_absorpt_process_details
;
 SADABS 2016/2: Krause, L., Herbst-Irmer, R., Sheldrick G.M. & Stalke D.,
 J. Appl. Cryst. 48 (2015) 3-10
;
_exptl_crystal_colour colourless
_exptl_crystal_colour_primary colourless
_exptl_crystal_density_diffrn 0.945
_exptl_crystal_description block
_exptl_crystal_F_000 2482
_exptl_crystal_size_max 0.13
_exptl_crystal_size_mid 0.12
_exptl_crystal_size_min 0.1
_refine_diff_density_max 0.748
_refine_diff_density_min -0.557
_refine_diff_density_rms 0.056
_refine_ls_extinction_method none
_refine_ls_goodness_of_fit_ref 1.051
_refine_ls_hydrogen_treatment constr
_refine_ls_matrix_type full
_refine_ls_number_parameters 1551
_refine_ls_number_reflns 29321
_refine_ls_number_restraints 1765
_refine_ls_restrained_S_all 1.071
_refine_ls_R_factor_all 0.1523
_refine_ls_R_factor_gt 0.1203
_refine_ls_shift/su_max 0.001
_refine_ls_shift/su_mean 0.000
_refine_ls_structure_factor_coef Fsqd
_refine_ls_weighting_details 'w=1/[\s^2^(Fo^2^)+(0.0300P)^2^+13.0000P] where P=(Fo^2^+2Fc^2^)/3'
_refine_ls_weighting_scheme calc
_refine_ls_wR_factor_gt 0.2754
_refine_ls_wR_factor_ref 0.2931
_reflns_Friedel_coverage 0.000
_reflns_number_gt 17985
_reflns_number_total 29321
_reflns_threshold_expression 'I > 2\s(I)'
_cod_data_source_file d6cc01440b2.cif
_cod_data_source_block 12561_0m_a
_cod_depositor_comments 'Adding full bibliography for 7135741.cif.'
_cod_database_code 7135741
_shelx_shelxl_version_number 2018/3
_shelx_space_group_comment
;
The symmetry employed for this shelxl refinement is uniquely defined
by the following loop, which should always be used as a source of
symmetry information in preference to the above space-group names.
They are only intended as comments.
;
_shelx_estimated_absorpt_t_max 0.880
_shelx_estimated_absorpt_t_min 0.848
_olex2_refinement_description
;
1. Fixed Uiso
 At 1.2 times of:
  All C(H) groups, All C(H,H) groups, All N(H) groups
 At 1.5 times of:
  All C(H,H,H) groups, All O(H) groups
2. Restrained distances
 O12-C90 = O14-C90 = O9-C83 = O11-C83
 1.4 with sigma of 0.02
 H11-H23
 2.1 with sigma of 0.02
 F5-F6 \\sim F5-F7 \\sim F5-F8 \\sim F6-F7 \\sim F6-F8 \\sim F7-F8
 with sigma of 0.04
 B1-F3 \\sim B1-F4 \\sim B1-F1 \\sim B1-F2
 with sigma of 0.02
 B2-F5 \\sim B2-F6 \\sim B2-F7 \\sim B2-F8
 with sigma of 0.02
 F3-F4 \\sim F3-F1 \\sim F3-F2 \\sim F4-F1 \\sim F4-F2 \\sim F1-F2
 with sigma of 0.04
 F9-F12 \\sim F9-F10 \\sim F9-F11 \\sim F12-F10 \\sim F12-F11 \\sim F10-F11
 with sigma of 0.04
 B14-F9 \\sim B14-F12 \\sim B14-F10 \\sim B14-F11
 with sigma of 0.02
3. Rigid bond restraints
 All non-hydrogen atoms
 with sigma for 1-2 distances of 0.001 and sigma for 1-3 distances of 0.001
4. Uiso/Uaniso restraints and constraints
All non-hydrogen atoms have similar U: within 2A with sigma of 0.01 and sigma
for terminal atoms of 0.02 within 2A
Uanis(F9) \\sim Ueq, Uanis(F12) \\sim Ueq, Uanis(F10) \\sim Ueq, Uanis(F11)
\\sim Ueq, Uanis(B14) \\sim Ueq: with sigma of 0.005 and sigma for terminal
atoms of 0.01
Uanis(B1) \\sim Ueq, Uanis(F1) \\sim Ueq, Uanis(F4) \\sim Ueq, Uanis(F2) \\sim
Ueq, Uanis(F3) \\sim Ueq: with sigma of 0.01 and sigma for terminal atoms of
0.02
5. Others
 Sof(H83A)=Sof(H90A)=Sof(O11)=Sof(H11)=Sof(O12)=Sof(H12A)=1-FVAR(1)
 Sof(H83)=Sof(O9)=Sof(H9A)=Sof(H90)=Sof(O14)=Sof(H14A)=FVAR(1)
 Sof(H86A)=Sof(O10)=Sof(H10A)=1-FVAR(2)
 Sof(H86)=Sof(O13)=Sof(H13)=FVAR(2)
6.a Riding coordinates:
 O9(H9A), O14(H14A)
6.b Ternary CH refined with riding coordinates:
 C83(H83), C83(H83A), C86(H86A), C86(H86), C90(H90A), C90(H90)
6.c Aromatic/amide H refined with riding coordinates:
 N3(H3), N6(H6), N8(H8), N12(H12), N15(H15), C1(H1), C2(H2), N17(H17), C4(H4),
 C7(H7), C8(H8A), C9(H9), C10(H10), C14(H14), C15(H15A), C17(H17A), C19(H19),
 C20(H20), C23(H23), C25(H25), C29(H29), C30(H30), C31(H31), C32(H32), C34(H34),
  C38(H38), C40(H40), C47(H47), C49(H49), C50(H50), C51(H51), C52(H52),
 C53(H53), C54(H54), C57(H57), C58(H58), C59(H59), C62(H62), C64(H64), C65(H65),
  C66(H66), C67(H67), C69(H69), C70(H70), C72(H72), C73(H73), C74(H74),
 C75(H75), C76(H76), C78(H78), C79(H79), C81(H81), C82(H82), C85(H85), C87(H87),
  C88(H88), C91(H91), C92(H92), C93(H93), C94(H94), C95(H95), C96(H96),
 C97(H97), C98(H98), C99(H99), C100(H100), C101(H101), C102(H102), C103(H103),
 C106(H106), C107(H107), C108(H108), C109(H109), C110(H110), C113(H113),
 C115(H115)
6.d Fitted hexagon refined as free rotating group:
 C75(C76,C77,C78,C79,C80)
6.e Idealised Me refined as rotating group:
 C89(H89A,H89B,H89C), C104(H10B,H10C,H10D), C105(H10E,H10F,H10G), C111(H11A,
 H11B,H11C), C112(H11D,H11E,H11F), C114(H11G,H11H,H11I), C116(H11J,H11K,H11L),
 C117(H11M,H11N,H11O)
6.f Idealised tetrahedral OH refined as rotating group:
 O10(H10A), O11(H11), O12(H12A), O13(H13)
;
_smtbx_masks_void_probe_radius 1.2
_smtbx_masks_void_truncation_radius 1.2
_olex2_submission_special_instructions 'No special instructions were received'

loop_
_space_group_symop_operation_xyz
'x, y, z'
'-x, -y, -z'

loop_
_atom_site_label
_atom_site_type_symbol
_atom_site_fract_x
_atom_site_fract_y
_atom_site_fract_z
_atom_site_U_iso_or_equiv
_atom_site_adp_type
_atom_site_occupancy
_atom_site_site_symmetry_order
_atom_site_calc_flag
_atom_site_refinement_flags_posn
_atom_site_refinement_flags_adp
_atom_site_refinement_flags_occupancy
_atom_site_disorder_assembly
_atom_site_disorder_group
Fe1 Fe 0.05430(4) 0.28989(3) 0.08109(4) 0.0876(3) Uani 1 1 d . U . . .
Fe2 Fe 0.64853(5) 1.16314(5) 0.40731(4) 0.1010(3) Uani 1 1 d . U . . .
N1 N 0.0094(2) 0.36159(19) 0.05604(19) 0.0829(7) Uani 1 1 d . U . . .
N2 N 0.1489(2) 0.30865(18) 0.06314(18) 0.0836(6) Uani 1 1 d . U . . .
N3 N 0.3381(2) 1.04744(19) 0.30223(17) 0.0795(9) Uani 1 1 d . U . . .
H3 H 0.350458 1.037984 0.337043 0.095 Uiso 1 1 calc R U . . .
N4 N 0.6235(3) 1.1137(3) 0.45799(18) 0.0996(7) Uani 1 1 d . U . . .
N5 N 0.1065(2) 0.34015(19) 0.17048(18) 0.0831(7) Uani 1 1 d . U . . .
N6 N 0.2963(2) 0.4385(2) 0.29170(18) 0.0886(10) Uani 1 1 d . U . . .
H6 H 0.318738 0.441383 0.265458 0.106 Uiso 1 1 calc R U . . .
O1 O -0.0946(2) 0.57639(19) 0.0543(2) 0.1122(12) Uani 1 1 d . U . . .
O2 O 0.2361(2) 1.0361(2) 0.21374(18) 0.1175(14) Uani 1 1 d . U . . .
O3 O 0.6044(3) 0.9343(2) 0.56739(16) 0.1279(13) Uani 1 1 d . U . . .
N7 N -0.0350(3) 0.2701(2) 0.1046(2) 0.1028(7) Uani 1 1 d . U . . .
N8 N -0.0014(2) 0.5335(2) 0.1142(2) 0.0905(10) Uani 1 1 d . U . . .
H8 H 0.036710 0.541738 0.150957 0.109 Uiso 1 1 calc R U . . .
N9 N 0.5400(2) 1.1366(2) 0.34237(18) 0.0912(8) Uani 1 1 d . U . . .
N10 N 0.6173(3) 1.2332(3) 0.4592(2) 0.1103(7) Uani 1 1 d . U . . .
N11 N 0.0999(3) 0.2155(2) 0.0986(2) 0.0982(7) Uani 1 1 d . U . . .
N12 N 0.2612(3) 0.4243(2) 0.0184(2) 0.0946(10) Uani 1 1 d . U . . .
H12 H 0.223393 0.446131 0.010033 0.113 Uiso 1 1 calc R U . . .
N13 N -0.0068(3) 0.2407(2) -0.0069(2) 0.0996(8) Uani 1 1 d . U . . .
N14 N 0.6855(3) 1.0919(2) 0.36165(19) 0.0989(7) Uani 1 1 d . U . . .
N15 N 0.6182(3) 0.9449(2) 0.2245(2) 0.0990(11) Uani 1 1 d . U . . .
H15 H 0.569184 0.934131 0.221963 0.119 Uiso 1 1 calc R U . . .
C1 C 0.1735(3) 0.3590(2) 0.0468(2) 0.0824(9) Uani 1 1 d . U . . .
H1 H 0.142555 0.391381 0.044140 0.099 Uiso 1 1 calc R U . . .
N16 N 0.6665(3) 1.2127(2) 0.3543(2) 0.1081(9) Uani 1 1 d . U . . .
C2 C 0.1842(3) 0.3740(2) 0.2011(2) 0.0786(10) Uani 1 1 d . U . . .
H2 H 0.216617 0.377725 0.178413 0.094 Uiso 1 1 calc R U . . .
N17 N 0.6222(3) 0.9550(3) 0.4845(2) 0.1114(11) Uani 1 1 d . U . . .
H17 H 0.633094 0.938131 0.451839 0.134 Uiso 1 1 calc R U . . .
C3 C 0.1105(3) 0.8856(3) 0.2984(3) 0.0915(11) Uani 1 1 d . U . . .
C4 C 0.4748(3) 1.1020(2) 0.3430(2) 0.0831(12) Uani 1 1 d . U . . .
H4 H 0.480492 1.086958 0.377434 0.100 Uiso 1 1 calc R U . . .
O4 O 0.6988(3) 0.9238(3) 0.1736(2) 0.1361(16) Uani 1 1 d . U . . .
O5 O 0.2899(3) 0.7591(3) 0.3313(2) 0.1390(15) Uani 1 1 d . U . . .
C5 C 0.4005(3) 1.0870(2) 0.2968(2) 0.0798(11) Uani 1 1 d . U . . .
C6 C -0.0496(3) 0.2750(3) -0.0404(2) 0.0906(11) Uani 1 1 d . U . . .
C7 C 0.6295(3) 1.0515(3) 0.4547(2) 0.0998(10) Uani 1 1 d . U . . .
H7 H 0.644900 1.027106 0.423411 0.120 Uiso 1 1 calc R U . . .
C8 C -0.0812(3) 0.3886(3) -0.0286(3) 0.0881(11) Uani 1 1 d . U . . .
H8A H -0.117692 0.374803 -0.070641 0.106 Uiso 1 1 calc R U . . .
C9 C 0.2420(3) 0.9350(2) 0.3107(2) 0.0814(11) Uani 1 1 d . U . . .
H9 H 0.297618 0.937358 0.326023 0.098 Uiso 1 1 calc R U . . .
C10 C 0.0200(3) 0.4240(2) 0.0922(2) 0.0849(11) Uani 1 1 d . U . . .
H10 H 0.055902 0.437280 0.134453 0.102 Uiso 1 1 calc R U . . .
C11 C -0.0411(3) 0.3435(2) -0.0052(2) 0.0847(10) Uani 1 1 d . U . . .
C12 C -0.0187(3) 0.4698(2) 0.0710(2) 0.0851(10) Uani 1 1 d . U . . .
C13 C 0.2112(3) 0.9767(2) 0.2775(2) 0.0775(10) Uani 1 1 d . U . . .
C14 C 0.1920(3) 0.8902(2) 0.3215(2) 0.0852(11) Uani 1 1 d . U . . .
H14 H 0.213659 0.862595 0.344691 0.102 Uiso 1 1 calc R U . . .
C15 C 0.0808(3) 0.9264(3) 0.2650(3) 0.0979(13) Uani 1 1 d . U . . .
H15A H 0.024968 0.923159 0.248256 0.117 Uiso 1 1 calc R U . . .
O6 O 0.3213(3) 0.4631(3) 0.39415(19) 0.154(2) Uani 1 1 d . U . . .
C16 C 0.2165(3) 0.4035(2) 0.2658(2) 0.0849(11) Uani 1 1 d . U . . .
C17 C -0.0969(3) 0.2458(3) -0.1042(2) 0.0984(13) Uani 1 1 d . U . . .
H17A H -0.125581 0.270923 -0.127145 0.118 Uiso 1 1 calc R U . . .
C18 C 0.2633(3) 1.0225(2) 0.2619(2) 0.0805(11) Uani 1 1 d . U . . .
O7 O 0.3838(3) 0.4208(2) 0.0192(3) 0.1403(16) Uani 1 1 d . U . . .
C19 C 0.4378(3) 0.5423(3) 0.3307(2) 0.0946(13) Uani 1 1 d . U . . .
H19 H 0.397703 0.536292 0.291267 0.114 Uiso 1 1 calc R U . . .
C20 C -0.0684(3) 0.4507(3) 0.0080(2) 0.0890(11) Uani 1 1 d . U . . .
H20 H -0.092978 0.481864 -0.008630 0.107 Uiso 1 1 calc R U . . .
F1 F 0.3814(3) 0.8881(3) 0.2682(3) 0.1823(17) Uani 1 1 d D U . . .
N18 N 0.7606(3) 1.1874(3) 0.4645(2) 0.1190(9) Uani 1 1 d . U . . .
C21 C 0.4221(3) 0.5090(3) 0.3675(2) 0.1008(14) Uani 1 1 d . U . . .
C22 C 0.2421(3) 0.3685(3) 0.0331(2) 0.0885(10) Uani 1 1 d . U . . .
C23 C 0.3021(3) 0.6195(3) 0.0035(3) 0.0973(12) Uani 1 1 d . U . . .
H23 H 0.267752 0.648388 0.008479 0.117 Uiso 1 1 calc DR U . . .
C24 C -0.0386(3) 0.5841(3) 0.1043(3) 0.0922(11) Uani 1 1 d . U . . .
C25 C 0.6402(3) 1.0421(3) 0.3092(2) 0.0940(11) Uani 1 1 d . U . . .
H25 H 0.584117 1.037403 0.293347 0.113 Uiso 1 1 calc R U . . .
O8 O 0.6640(3) 1.1880(3) 0.1078(3) 0.178(3) Uani 1 1 d . U . . .
C26 C 0.6053(4) 1.2010(3) 0.2996(3) 0.1028(14) Uani 1 1 d . U . . .
C27 C 0.6716(3) 0.9980(3) 0.2778(3) 0.0948(11) Uani 1 1 d . U . . .
C28 C 0.5319(3) 1.1598(3) 0.2947(2) 0.0962(13) Uani 1 1 d . U . . .
C29 C 0.5110(3) 0.5848(3) 0.3498(3) 0.1004(14) Uani 1 1 d . U . . .
H29 H 0.520687 0.608414 0.323929 0.120 Uiso 1 1 calc R U . . .
C30 C 0.5854(4) 1.1194(4) 0.5462(2) 0.1136(12) Uani 1 1 d . U . . .
H30 H 0.571133 1.144181 0.578008 0.136 Uiso 1 1 calc R U . . .
C31 C 0.6040(4) 0.8138(4) 0.4308(3) 0.1185(14) Uani 1 1 d . U . . .
H31 H 0.586410 0.836480 0.401646 0.142 Uiso 1 1 calc R U . . .
C32 C 0.1307(3) 0.9717(3) 0.2557(3) 0.0924(12) Uani 1 1 d . U . . .
H32 H 0.108869 1.000187 0.233637 0.111 Uiso 1 1 calc R U . . .
C33 C 0.6139(3) 1.0200(3) 0.4959(2) 0.1066(11) Uani 1 1 d . U . . .
C34 C 0.2895(3) 0.5594(3) 0.0147(3) 0.0970(12) Uani 1 1 d . U . . .
H34 H 0.248830 0.549066 0.028890 0.116 Uiso 1 1 calc R U . . .
C35 C 0.1974(4) 0.2622(3) 0.0688(3) 0.0969(10) Uani 1 1 d . U . . .
C36 C 0.5958(3) 1.2156(3) 0.5025(3) 0.1101(11) Uani 1 1 d . U . . .
C37 C 0.3377(3) 0.5134(3) 0.0048(3) 0.0962(11) Uani 1 1 d . U . . .
C38 C 0.3923(3) 1.1069(3) 0.2457(2) 0.0936(14) Uani 1 1 d . U . . .
H38 H 0.342320 1.095085 0.211674 0.112 Uiso 1 1 calc R U . . .
C39 C 0.6153(3) 0.9133(3) 0.5190(2) 0.1086(12) Uani 1 1 d . U . . .
C40 C 0.4592(3) 1.1447(3) 0.2451(3) 0.1015(15) Uani 1 1 d . U . . .
H40 H 0.454865 1.160062 0.211012 0.122 Uiso 1 1 calc R U . . .
N19 N 0.6329(3) 1.0872(3) 0.1157(3) 0.1274(16) Uani 1 1 d . U . . .
C41 C 0.0614(3) 0.3358(3) 0.2027(3) 0.0972(12) Uani 1 1 d . U . . .
C42 C 0.6012(3) 1.1493(3) 0.5033(2) 0.1058(11) Uani 1 1 d . U . . .
C43 C 0.1683(4) 0.2119(3) 0.0891(3) 0.1021(10) Uani 1 1 d . U . . .
C44 C 0.4452(4) 0.7569(3) 0.0304(3) 0.1008(13) Uani 1 1 d . U . . .
C45 C 0.3304(3) 0.4508(3) 0.0149(3) 0.0978(12) Uani 1 1 d . U . . .
C46 C 0.3613(4) 0.6386(3) -0.0141(3) 0.0987(11) Uani 1 1 d . U . . .
C47 C 0.2632(4) 0.2687(3) 0.0542(3) 0.1084(12) Uani 1 1 d . U . . .
H47 H 0.293544 0.235884 0.056791 0.130 Uiso 1 1 calc R U . . .
C48 C 0.6390(4) 0.7137(4) 0.4512(3) 0.1256(15) Uani 1 1 d . U . . .
C49 C 0.7364(4) 1.2513(4) 0.3629(3) 0.133(2) Uani 1 1 d . U . . .
H49 H 0.780859 1.259945 0.400734 0.160 Uiso 1 1 calc R U . . .
C50 C 0.0897(4) 0.3637(3) 0.2668(3) 0.1139(16) Uani 1 1 d . U . . .
H50 H 0.055984 0.359448 0.288488 0.137 Uiso 1 1 calc R U . . .
C51 C 0.5096(4) 0.7875(3) 0.0204(3) 0.1065(15) Uani 1 1 d . U . . .
H51 H 0.511437 0.774121 -0.019544 0.128 Uiso 1 1 calc R U . . .
C52 C 0.5912(3) 1.0561(3) 0.5409(2) 0.1129(13) Uani 1 1 d . U . . .
H52 H 0.579496 1.036103 0.568456 0.136 Uiso 1 1 calc R U . . .
C53 C 0.0703(4) 0.1697(3) 0.1196(3) 0.1140(13) Uani 1 1 d . U . . .
H53 H 0.023886 0.172903 0.128149 0.137 Uiso 1 1 calc R U . . .
C54 C 0.5046(4) 0.8249(3) 0.1367(3) 0.1034(15) Uani 1 1 d . U . . .
H54 H 0.502022 0.838647 0.176358 0.124 Uiso 1 1 calc R U . . .
C55 C 0.7647(3) 1.0972(4) 0.3843(3) 0.1116(12) Uani 1 1 d . U . . .
N20 N 0.3337(3) 0.7308(3) 0.2525(3) 0.1180(14) Uani 1 1 d . U . . .
C56 C 0.8081(4) 1.1514(4) 0.4450(3) 0.1254(15) Uani 1 1 d . U . . .
C57 C 0.7553(3) 1.0058(4) 0.3008(3) 0.1123(14) Uani 1 1 d . U . . .
H57 H 0.780021 0.977777 0.279254 0.135 Uiso 1 1 calc R U . . .
C58 C 0.1701(4) 0.3984(3) 0.2987(3) 0.1117(16) Uani 1 1 d . U . . .
H58 H 0.191847 0.417950 0.342636 0.134 Uiso 1 1 calc R U . . .
C59 C 0.6131(4) 0.7501(4) 0.4105(3) 0.1244(14) Uani 1 1 d . U . . .
H59 H 0.601625 0.730124 0.367626 0.149 Uiso 1 1 calc R U . . .
C60 C 0.5677(3) 0.8553(3) 0.1282(3) 0.0977(13) Uani 1 1 d . U . . .
C61 C -0.0217(3) 0.2994(3) 0.1670(3) 0.1084(13) Uani 1 1 d . U . . .
C62 C 0.4435(4) 0.7739(3) 0.0880(3) 0.1029(15) Uani 1 1 d . U . . .
H62 H 0.401597 0.751653 0.095268 0.123 Uiso 1 1 calc R U . . .
C63 C 0.6201(4) 0.8465(3) 0.4942(3) 0.1141(12) Uani 1 1 d . U . . .
C64 C 0.5546(4) 0.5576(4) 0.4422(3) 0.135(2) Uani 1 1 d . U . . .
H64 H 0.595945 0.561893 0.480596 0.162 Uiso 1 1 calc R U . . .
C65 C -0.0113(4) 0.1756(3) -0.0371(3) 0.1154(17) Uani 1 1 d . U . . .
H65 H 0.019062 0.150683 -0.014877 0.138 Uiso 1 1 calc R U . . .
C66 C 0.2870(4) 0.3195(3) 0.0363(3) 0.1038(12) Uani 1 1 d . U . . .
H66 H 0.332669 0.322085 0.026260 0.125 Uiso 1 1 calc R U . . .
F2 F 0.4685(4) 0.9576(3) 0.3460(3) 0.212(2) Uani 1 1 d D U . . .
C67 C -0.1011(4) 0.1808(3) -0.1326(3) 0.1116(16) Uani 1 1 d . U . . .
H67 H -0.133164 0.160339 -0.175551 0.134 Uiso 1 1 calc R U . . .
C68 C 0.5695(4) 0.5925(4) 0.4061(3) 0.1174(16) Uani 1 1 d . U . . .
C69 C 0.6158(4) 1.2936(4) 0.4567(3) 0.1197(13) Uani 1 1 d . U . . .
H69 H 0.632782 1.306175 0.427503 0.144 Uiso 1 1 calc R U . . .
C70 C -0.1097(4) 0.2321(4) 0.0671(3) 0.1361(19) Uani 1 1 d . U . . .
H70 H -0.122035 0.209535 0.024483 0.163 Uiso 1 1 calc R U . . .
C71 C 0.3432(3) 0.4689(3) 0.3538(2) 0.1030(15) Uani 1 1 d . U . . .
C72 C 0.5689(4) 0.8360(3) 0.0678(3) 0.1081(16) Uani 1 1 d . U . . .
H72 H 0.611498 0.857291 0.060642 0.130 Uiso 1 1 calc R U . . .
C73 C 0.7978(4) 1.0544(4) 0.3541(3) 0.1182(14) Uani 1 1 d . U . . .
H73 H 0.853814 1.059332 0.371760 0.142 Uiso 1 1 calc R U . . .
C74 C 0.4090(4) 0.5964(3) -0.0235(3) 0.1129(14) Uani 1 1 d . U . . .
H74 H 0.450072 0.608514 -0.036733 0.135 Uiso 1 1 calc R U . . .
C75 C -0.06134(17) 0.69117(18) 0.15439(17) 0.1115(15) Uani 1 1 d G U . . .
H75 H -0.110844 0.679982 0.119972 0.134 Uiso 1 1 calc R U . . .
C76 C -0.0396(2) 0.75094(16) 0.2023(2) 0.1186(16) Uani 1 1 d G U . . .
H76 H -0.074174 0.780589 0.200589 0.142 Uiso 1 1 calc R U . . .
C77 C 0.0329(2) 0.76731(14) 0.25264(17) 0.1038(12) Uani 1 1 d G U . . .
C78 C 0.08351(18) 0.72393(17) 0.25512(15) 0.1025(13) Uani 1 1 d G U . . .
H78 H 0.133009 0.735119 0.289538 0.123 Uiso 1 1 calc R U . . .
C79 C 0.06173(18) 0.66416(15) 0.20723(18) 0.0975(12) Uani 1 1 d G U . . .
H79 H 0.096340 0.634512 0.208921 0.117 Uiso 1 1 calc R U . . .
C80 C -0.0107(2) 0.64779(14) 0.15687(15) 0.0933(11) Uani 1 1 d G U . . .
C81 C 0.7939(4) 1.2356(4) 0.5216(3) 0.1356(18) Uani 1 1 d . U . . .
H81 H 0.761114 1.260220 0.536778 0.163 Uiso 1 1 calc R U . . .
C82 C 0.4837(4) 0.5175(4) 0.4252(3) 0.134(2) Uani 1 1 d . U . . .
H82 H 0.474734 0.494778 0.451881 0.161 Uiso 1 1 calc R U . . .
C83 C 0.3767(4) 0.7034(3) -0.0230(3) 0.1106(12) Uani 1 1 d D U . . .
H83 H 0.328460 0.720479 -0.022588 0.133 Uiso 0.511(6) 1 calc R U P A 1
H83A H 0.393453 0.694816 -0.058934 0.133 Uiso 0.489(6) 1 calc R U P A 2
C84 C 0.6347(3) 0.9093(3) 0.1774(3) 0.0997(13) Uani 1 1 d . U . . .
C85 C 0.3977(4) 0.5361(3) -0.0138(3) 0.1112(14) Uani 1 1 d . U . . .
H85 H 0.432536 0.508133 -0.020036 0.133 Uiso 1 1 calc R U . . .
C86 C 0.0577(4) 0.8317(3) 0.3058(3) 0.1081(11) Uani 1 1 d . U . . .
H86A H 0.090601 0.822551 0.343987 0.130 Uiso 0.534(8) 1 calc R U P B 2
H86 H 0.007000 0.847042 0.299080 0.130 Uiso 0.466(8) 1 calc R U P B 1
C87 C -0.0599(4) 0.1457(3) -0.0998(3) 0.1211(19) Uani 1 1 d . U . . .
H87 H -0.063825 0.100218 -0.119563 0.145 Uiso 1 1 calc R U . . .
F3 F 0.4878(4) 0.9325(4) 0.2636(3) 0.246(3) Uani 1 1 d D U . . .
C88 C 0.5710(4) 1.2584(4) 0.5410(3) 0.1271(15) Uani 1 1 d . U . . .
H88 H 0.555289 1.245265 0.570470 0.153 Uiso 1 1 calc R U . . .
C89 C 0.3855(4) 0.6945(4) 0.2860(3) 0.142(2) Uani 1 1 d . U . . .
H89A H 0.374311 0.693403 0.322540 0.214 Uiso 1 1 calc R U . . .
H89B H 0.441349 0.716730 0.299357 0.214 Uiso 1 1 calc R U . . .
H89C H 0.375492 0.649009 0.258678 0.214 Uiso 1 1 calc R U . . .
O9 O 0.3722(5) 0.6957(4) -0.0830(3) 0.114(3) Uani 0.511(6) 1 d D U P A 1
H9A H 0.366580 0.731247 -0.090483 0.171 Uiso 0.511(6) 1 d R U P A 1
C90 C 0.6478(4) 0.6463(4) 0.4289(4) 0.1384(15) Uani 1 1 d D U . . .
H90A H 0.686589 0.638329 0.465605 0.166 Uiso 0.489(6) 1 calc R U P A 2
H90 H 0.663064 0.642893 0.392613 0.166 Uiso 0.511(6) 1 calc R U P A 1
O10 O -0.0050(4) 0.8527(4) 0.3164(4) 0.107(2) Uani 0.534(8) 1 d . U P B 2
H10A H -0.026608 0.871108 0.290425 0.160 Uiso 0.534(8) 1 calc R U P B 2
C91 C 0.6446(4) 0.8084(4) 0.5339(3) 0.1253(15) Uani 1 1 d . U . . .
H91 H 0.655218 0.827557 0.576661 0.150 Uiso 1 1 calc R U . . .
C92 C -0.0792(4) 0.2920(4) 0.1887(4) 0.138(2) Uani 1 1 d . U . . .
H92 H -0.068052 0.314000 0.231170 0.165 Uiso 1 1 calc R U . . .
C93 C 0.6112(4) 1.2254(3) 0.2537(3) 0.1233(19) Uani 1 1 d . U . . .
H93 H 0.567242 1.213433 0.214945 0.148 Uiso 1 1 calc R U . . .
C94 C 0.1073(5) 0.1180(3) 0.1288(3) 0.1313(17) Uani 1 1 d . U . . .
H94 H 0.085853 0.085867 0.142972 0.158 Uiso 1 1 calc R U . . .
C95 C 0.2901(4) 0.7605(4) 0.2805(3) 0.1176(16) Uani 1 1 d . U . . .
H95 H 0.256425 0.784805 0.259979 0.141 Uiso 1 1 calc R U . . .
C96 C 0.1742(5) 0.1140(3) 0.1174(3) 0.1357(18) Uani 1 1 d . U . . .
H96 H 0.199558 0.079059 0.124471 0.163 Uiso 1 1 calc R U . . .
C97 C 0.2055(5) 0.1580(3) 0.0965(3) 0.1243(15) Uani 1 1 d . U . . .
H97 H 0.251000 0.153416 0.086856 0.149 Uiso 1 1 calc R U . . .
C98 C 0.5691(5) 1.3199(4) 0.5365(3) 0.1364(16) Uani 1 1 d . U . . .
H98 H 0.552379 1.350019 0.563433 0.164 Uiso 1 1 calc R U . . .
F4 F 0.4841(4) 0.8569(3) 0.3106(5) 0.311(4) Uani 1 1 d D U . . .
C99 C 0.6811(5) 1.2675(4) 0.2642(4) 0.146(2) Uani 1 1 d . U . . .
H99 H 0.684780 1.288093 0.234726 0.176 Uiso 1 1 calc R U . . .
C100 C 0.5912(4) 1.3399(4) 0.4934(3) 0.1323(15) Uani 1 1 d . U . . .
H100 H 0.589448 1.382596 0.489413 0.159 Uiso 1 1 calc R U . . .
C101 C 0.6536(4) 0.7453(4) 0.5135(3) 0.1286(15) Uani 1 1 d . U . . .
H101 H 0.670367 0.722312 0.542458 0.154 Uiso 1 1 calc R U . . .
C102 C 0.8738(5) 1.2490(5) 0.5572(3) 0.157(2) Uani 1 1 d . U . . .
H102 H 0.896017 1.284919 0.595097 0.189 Uiso 1 1 calc R U . . .
C103 C -0.1549(4) 0.2526(5) 0.1499(4) 0.155(2) Uani 1 1 d . U . . .
H103 H -0.194903 0.245313 0.165427 0.186 Uiso 1 1 calc R U . . .
C104 C 0.3293(5) 0.7347(4) 0.1924(4) 0.143(2) Uani 1 1 d . U . . .
H10B H 0.381350 0.757552 0.196635 0.215 Uiso 1 1 calc R U . . .
H10C H 0.289332 0.759453 0.177479 0.215 Uiso 1 1 calc R U . . .
H10D H 0.314180 0.689871 0.162587 0.215 Uiso 1 1 calc R U . . .
C105 C 0.5742(5) 1.0295(4) 0.1024(5) 0.164(3) Uani 1 1 d . U . . .
H10E H 0.537004 1.015919 0.058882 0.246 Uiso 1 1 calc R U . . .
H10F H 0.544971 1.039430 0.129438 0.246 Uiso 1 1 calc R U . . .
H10G H 0.600293 0.993440 0.109677 0.246 Uiso 1 1 calc R U . . .
O11 O 0.3107(6) 0.7255(4) -0.0412(4) 0.126(3) Uani 0.489(6) 1 d D U P A 2
H11 H 0.270896 0.693383 -0.058058 0.189 Uiso 0.489(6) 1 calc DR U P A 2
C106 C 0.6173(4) 1.1340(4) 0.0911(4) 0.131(2) Uani 1 1 d . U . . .
H106 H 0.566855 1.125851 0.058376 0.157 Uiso 1 1 calc R U . . .
C107 C 0.8905(4) 1.1593(5) 0.4773(3) 0.149(2) Uani 1 1 d . U . . .
H107 H 0.922321 1.134073 0.461396 0.178 Uiso 1 1 calc R U . . .
C108 C 0.7458(5) 1.2786(4) 0.3191(3) 0.152(2) Uani 1 1 d . U . . .
H108 H 0.795959 1.304662 0.326749 0.182 Uiso 1 1 calc R U . . .
C109 C -0.1686(4) 0.2263(4) 0.0916(4) 0.150(2) Uani 1 1 d . U . . .
H109 H -0.220986 0.201844 0.064106 0.180 Uiso 1 1 calc R U . . .
C110 C 0.9220(5) 1.2117(5) 0.5393(4) 0.164(2) Uani 1 1 d . U . . .
H110 H 0.975980 1.219318 0.566498 0.197 Uiso 1 1 calc R U . . .
O12 O 0.6795(6) 0.6373(7) 0.3863(6) 0.166(4) Uani 0.489(6) 1 d D U P A 2
H12A H 0.711053 0.612148 0.392565 0.249 Uiso 0.489(6) 1 calc R U P A 2
O13 O 0.0769(7) 0.8261(6) 0.3595(5) 0.142(4) Uani 0.466(8) 1 d . U P B 1
H13 H 0.122820 0.849603 0.382520 0.213 Uiso 0.466(8) 1 calc R U P B 1
B1 B 0.4578(6) 0.9070(5) 0.2986(5) 0.167(2) Uani 1 1 d D U . . .
C111 C 0.7081(5) 1.1016(5) 0.1715(5) 0.186(4) Uani 1 1 d . U . . .
H11A H 0.746948 1.137918 0.172638 0.279 Uiso 1 1 calc R U . . .
H11B H 0.729817 1.061892 0.169351 0.279 Uiso 1 1 calc R U . . .
H11C H 0.696869 1.114502 0.209061 0.279 Uiso 1 1 calc R U . . .
O14 O 0.7111(6) 0.6327(6) 0.4753(6) 0.196(5) Uani 0.511(6) 1 d D U P A 1
H14A H 0.736009 0.610733 0.457200 0.293 Uiso 0.511(6) 1 d R U P A 1
F5 F 0.18587(19) 0.50683(16) 0.09699(15) 0.1108(9) Uani 1 1 d D U . . .
F6 F 0.2075(2) 0.6010(2) 0.17151(19) 0.1393(12) Uani 1 1 d D U . . .
F7 F 0.3111(2) 0.5625(2) 0.1559(2) 0.1702(15) Uani 1 1 d D U . . .
F8 F 0.2431(4) 0.5103(3) 0.1942(2) 0.1988(19) Uani 1 1 d D U . . .
B2 B 0.2354(4) 0.5452(3) 0.1554(3) 0.1052(11) Uani 1 1 d D U . . .
O15 O 0.0706(3) 0.5189(2) 0.2325(3) 0.1457(18) Uani 1 1 d . U . . .
N21 N 0.1531(5) 0.5613(4) 0.3357(3) 0.167(2) Uani 1 1 d . U . . .
C112 C 0.2240(6) 0.6013(6) 0.3334(6) 0.210(4) Uani 1 1 d . U . . .
H11D H 0.223854 0.585288 0.291574 0.315 Uiso 1 1 calc R U . . .
H11E H 0.272852 0.596590 0.363547 0.315 Uiso 1 1 calc R U . . .
H11F H 0.221511 0.648069 0.343422 0.315 Uiso 1 1 calc R U . . .
C113 C 0.0864(6) 0.5247(5) 0.2899(5) 0.183(3) Uani 1 1 d . U . . .
H113 H 0.047752 0.501482 0.299718 0.220 Uiso 1 1 calc R U . . .
C114 C 0.1760(8) 0.5642(6) 0.3992(5) 0.233(5) Uani 1 1 d . U . . .
H11G H 0.201459 0.527684 0.405716 0.349 Uiso 1 1 calc R U . . .
H11H H 0.128609 0.560417 0.409223 0.349 Uiso 1 1 calc R U . . .
H11I H 0.213461 0.606624 0.426231 0.349 Uiso 1 1 calc R U . . .
O16 O 0.7084(4) 0.9311(3) 0.4052(3) 0.1616(19) Uani 1 1 d . U . . .
N22 N 0.7518(6) 0.8650(5) 0.3403(4) 0.183(2) Uani 1 1 d . U . . .
C115 C 0.6946(8) 0.8899(6) 0.3545(5) 0.183(3) Uani 1 1 d . U . . .
H115 H 0.641384 0.875202 0.324413 0.220 Uiso 1 1 calc R U . . .
C116 C 0.8453(8) 0.8954(7) 0.3789(6) 0.234(5) Uani 1 1 d . U . . .
H11J H 0.853714 0.933276 0.415122 0.352 Uiso 1 1 calc R U . . .
H11K H 0.868822 0.910123 0.352441 0.352 Uiso 1 1 calc R U . . .
H11L H 0.870660 0.861443 0.392615 0.352 Uiso 1 1 calc R U . . .
C117 C 0.7306(8) 0.8147(6) 0.2802(5) 0.208(4) Uani 1 1 d . U . . .
H11M H 0.759520 0.779765 0.285704 0.312 Uiso 1 1 calc R U . . .
H11N H 0.744972 0.835148 0.252511 0.312 Uiso 1 1 calc R U . . .
H11O H 0.673181 0.795476 0.261957 0.312 Uiso 1 1 calc R U . . .
F9 F 0.3489(3) 1.0955(3) 0.0958(2) 0.1597(14) Uani 1 1 d D U . . .
F12 F 0.3554(3) 1.1576(3) 0.0322(2) 0.1662(15) Uani 1 1 d D U . . .
F10 F 0.4075(3) 1.0711(2) 0.0278(2) 0.1584(13) Uani 1 1 d D U . . .
F11 F 0.4641(3) 1.1617(3) 0.1105(2) 0.1921(18) Uani 1 1 d D U . . .
B14 B 0.3925(5) 1.1208(4) 0.0667(4) 0.1311(14) Uani 1 1 d D U . . .

loop_
_atom_site_aniso_label
_atom_site_aniso_U_11
_atom_site_aniso_U_22
_atom_site_aniso_U_33
_atom_site_aniso_U_23
_atom_site_aniso_U_13
_atom_site_aniso_U_12
Fe1 0.0844(5) 0.0665(4) 0.0867(4) 0.0352(3) 0.0042(3) -0.0072(3)
Fe2 0.0868(5) 0.1156(6) 0.0737(4) 0.0255(4) 0.0207(3) -0.0296(4)
N1 0.0710(16) 0.0715(11) 0.0881(14) 0.0380(9) 0.0081(13) -0.0063(12)
N2 0.0891(13) 0.0646(17) 0.0779(16) 0.0286(14) 0.0099(13) 0.0054(11)
N3 0.0800(14) 0.084(2) 0.0624(17) 0.0247(17) 0.0213(12) -0.0082(16)
N4 0.082(2) 0.1220(16) 0.0636(15) 0.0249(15) 0.0124(12) -0.0277(18)
N5 0.0788(14) 0.0717(17) 0.0846(8) 0.0362(10) 0.0131(8) -0.0007(14)
N6 0.0780(16) 0.098(3) 0.0725(13) 0.0307(17) 0.0121(12) 0.0022(16)
O1 0.088(2) 0.095(2) 0.132(2) 0.0452(17) 0.0104(17) 0.0245(19)
O2 0.091(2) 0.140(3) 0.104(2) 0.072(2) 0.0057(16) -0.012(2)
O3 0.137(3) 0.142(3) 0.0634(18) 0.0282(18) 0.0195(19) -0.049(2)
N7 0.0848(12) 0.097(2) 0.1057(14) 0.0574(16) 0.0065(11) -0.0146(11)
N8 0.067(2) 0.0790(14) 0.109(2) 0.0384(13) 0.0127(18) 0.0050(15)
N9 0.0873(9) 0.100(2) 0.0689(14) 0.0277(13) 0.0234(9) -0.0192(11)
N10 0.1030(19) 0.1114(14) 0.0802(18) 0.0145(12) 0.0251(16) -0.0354(16)
N11 0.117(2) 0.0653(14) 0.0868(19) 0.0353(13) 0.0085(16) 0.0001(14)
N12 0.083(2) 0.093(2) 0.110(3) 0.049(2) 0.031(2) 0.0176(18)
N13 0.101(2) 0.0698(13) 0.0906(9) 0.0321(9) -0.0020(10) -0.0100(15)
N14 0.0777(13) 0.1209(18) 0.0798(16) 0.0352(11) 0.0217(11) -0.0220(13)
N15 0.084(2) 0.118(3) 0.085(2) 0.0365(12) 0.0271(14) -0.0024(18)
C1 0.083(2) 0.070(2) 0.081(3) 0.032(2) 0.0141(19) 0.0076(17)
N16 0.1012(18) 0.111(2) 0.0910(16) 0.0302(17) 0.0320(11) -0.0300(18)
C2 0.0740(16) 0.070(2) 0.0781(13) 0.0317(17) 0.0120(11) 0.0062(17)
N17 0.100(3) 0.137(2) 0.072(2) 0.041(2) 0.018(2) -0.028(2)
C3 0.0836(16) 0.078(2) 0.111(3) 0.0240(18) 0.045(2) 0.0028(17)
C4 0.0837(13) 0.085(3) 0.065(2) 0.025(2) 0.0205(13) -0.015(2)
O4 0.110(2) 0.174(4) 0.109(3) 0.029(3) 0.055(2) -0.020(2)
O5 0.118(3) 0.163(4) 0.109(3) 0.040(3) 0.026(2) 0.003(3)
C5 0.0844(13) 0.076(2) 0.066(2) 0.0258(19) 0.0210(14) -0.0098(19)
C6 0.079(3) 0.0815(17) 0.0868(14) 0.0358(11) 0.0051(18) -0.0077(19)
C7 0.082(3) 0.127(2) 0.063(2) 0.0313(19) 0.0121(19) -0.025(2)
C8 0.068(2) 0.0881(18) 0.0931(19) 0.0445(13) 0.0087(19) -0.0021(19)
C9 0.0748(17) 0.076(3) 0.081(3) 0.0298(19) 0.020(2) -0.0039(18)
C10 0.069(2) 0.0705(14) 0.0957(19) 0.0376(12) 0.0077(19) -0.0055(17)
C11 0.067(2) 0.0819(16) 0.0889(15) 0.0397(11) 0.0086(17) -0.0040(17)
C12 0.062(2) 0.0778(15) 0.1009(19) 0.0399(13) 0.0116(19) -0.0001(17)
C13 0.0723(13) 0.071(2) 0.079(2) 0.0241(17) 0.0229(18) 0.0013(15)
C14 0.0837(16) 0.078(3) 0.090(3) 0.030(2) 0.033(2) -0.0002(19)
C15 0.0727(18) 0.085(3) 0.125(4) 0.030(2) 0.034(2) 0.0042(19)
O6 0.134(3) 0.206(5) 0.0762(17) 0.048(3) 0.016(2) -0.052(3)
C16 0.0799(17) 0.083(3) 0.0783(13) 0.0322(19) 0.0163(11) 0.0011(19)
C17 0.084(3) 0.096(2) 0.0865(15) 0.0354(14) 0.005(2) -0.009(2)
C18 0.0776(15) 0.079(2) 0.074(2) 0.0286(19) 0.0194(13) -0.0017(18)
O7 0.110(3) 0.131(3) 0.214(5) 0.081(3) 0.079(3) 0.049(2)
C19 0.089(2) 0.104(3) 0.073(2) 0.028(2) 0.0180(17) -0.001(2)
C20 0.068(3) 0.0898(18) 0.0998(19) 0.0456(15) 0.0143(19) 0.006(2)
F1 0.121(2) 0.161(4) 0.251(5) 0.057(3) 0.074(3) 0.002(2)
N18 0.0877(10) 0.146(3) 0.0838(17) 0.0258(11) 0.0169(10) -0.0379(12)
C21 0.090(2) 0.114(3) 0.071(2) 0.035(2) 0.0061(13) -0.008(2)
C22 0.084(2) 0.082(2) 0.090(3) 0.035(2) 0.019(2) 0.0144(17)
C23 0.093(3) 0.094(2) 0.106(3) 0.041(3) 0.039(2) 0.009(2)
C24 0.070(3) 0.0814(17) 0.119(2) 0.0452(14) 0.0227(17) 0.0072(17)
C25 0.0788(18) 0.113(3) 0.078(2) 0.0370(13) 0.0226(15) -0.0118(17)
O8 0.107(3) 0.186(4) 0.228(6) 0.143(4) 0.012(3) -0.026(3)
C26 0.102(2) 0.103(3) 0.094(2) 0.040(2) 0.0357(14) -0.018(2)
C27 0.0791(17) 0.113(3) 0.085(2) 0.0437(13) 0.0245(16) -0.0056(17)
C28 0.0958(18) 0.104(3) 0.079(2) 0.036(2) 0.0292(13) -0.016(2)
C29 0.087(2) 0.112(4) 0.085(2) 0.028(2) 0.0238(17) -0.001(2)
C30 0.100(3) 0.138(2) 0.063(2) 0.018(2) 0.017(2) -0.040(3)
C31 0.098(3) 0.142(3) 0.0766(17) 0.031(2) 0.010(3) -0.031(3)
C32 0.0722(14) 0.083(3) 0.109(3) 0.031(2) 0.024(2) 0.0042(19)
C33 0.090(3) 0.129(2) 0.067(2) 0.0287(19) 0.015(2) -0.040(2)
C34 0.091(3) 0.095(3) 0.116(3) 0.044(3) 0.047(3) 0.015(2)
C35 0.111(3) 0.069(2) 0.096(3) 0.032(2) 0.021(2) 0.0179(18)
C36 0.095(3) 0.119(2) 0.077(2) 0.0109(19) 0.023(2) -0.038(2)
C37 0.084(3) 0.097(2) 0.111(3) 0.039(2) 0.041(2) 0.0127(18)
C38 0.0925(19) 0.100(3) 0.080(2) 0.045(2) 0.0219(17) -0.008(2)
C39 0.090(3) 0.137(2) 0.065(2) 0.0363(17) 0.008(2) -0.037(2)
C40 0.100(2) 0.113(3) 0.085(2) 0.049(3) 0.0270(14) -0.012(3)
N19 0.094(3) 0.144(3) 0.166(4) 0.096(3) 0.046(3) 0.018(2)
C41 0.0835(18) 0.095(3) 0.1001(12) 0.037(2) 0.0232(13) -0.002(2)
C42 0.089(3) 0.125(2) 0.066(2) 0.0178(18) 0.0169(19) -0.036(2)
C43 0.124(3) 0.070(2) 0.092(3) 0.036(2) 0.014(2) 0.0162(18)
C44 0.116(3) 0.099(3) 0.0875(17) 0.0403(19) 0.0395(18) 0.004(2)
C45 0.085(2) 0.105(3) 0.112(3) 0.048(3) 0.037(3) 0.0228(19)
C46 0.107(3) 0.102(2) 0.084(3) 0.034(2) 0.038(2) 0.0015(16)
C47 0.116(3) 0.084(3) 0.122(4) 0.041(3) 0.034(3) 0.031(2)
C48 0.084(3) 0.144(2) 0.105(2) 0.034(2) 0.007(3) -0.027(2)
C49 0.115(3) 0.143(4) 0.110(3) 0.041(3) 0.033(2) -0.050(3)
C50 0.096(2) 0.126(4) 0.1027(13) 0.029(3) 0.0366(17) -0.011(3)
C51 0.124(3) 0.109(4) 0.0872(18) 0.040(2) 0.044(2) 0.001(2)
C52 0.099(3) 0.138(2) 0.064(2) 0.025(2) 0.017(2) -0.044(3)
C53 0.142(3) 0.071(3) 0.101(3) 0.043(2) 0.013(3) -0.007(2)
C54 0.106(3) 0.110(3) 0.092(2) 0.032(2) 0.046(2) -0.004(2)
C55 0.0784(14) 0.154(4) 0.082(2) 0.0400(17) 0.0212(15) -0.0187(17)
N20 0.106(3) 0.119(4) 0.109(3) 0.039(3) 0.021(2) 0.013(2)
C56 0.0816(14) 0.161(4) 0.095(3) 0.0314(19) 0.0161(15) -0.0318(19)
C57 0.0776(17) 0.144(4) 0.103(3) 0.0421(19) 0.0312(19) -0.009(2)
C58 0.100(2) 0.122(4) 0.0909(18) 0.025(3) 0.0319(15) -0.014(3)
C59 0.097(4) 0.142(3) 0.092(2) 0.029(2) 0.013(3) -0.031(3)
C60 0.105(3) 0.103(3) 0.0885(18) 0.0396(15) 0.0435(19) 0.002(2)
C61 0.0857(19) 0.106(3) 0.1174(16) 0.047(2) 0.0228(13) -0.009(2)
C62 0.114(3) 0.103(3) 0.0890(19) 0.039(2) 0.041(2) -0.005(2)
C63 0.098(3) 0.1329(19) 0.0746(18) 0.0355(16) 0.010(2) -0.042(2)
C64 0.098(3) 0.162(5) 0.099(3) 0.052(3) -0.010(2) -0.015(3)
C65 0.125(4) 0.0757(19) 0.098(2) 0.0251(13) -0.002(3) -0.001(2)
C66 0.108(3) 0.088(3) 0.115(4) 0.039(3) 0.037(3) 0.029(2)
F2 0.252(6) 0.215(4) 0.145(3) 0.046(3) 0.066(3) 0.032(4)
C67 0.106(4) 0.098(2) 0.090(2) 0.0270(15) 0.003(2) -0.011(3)
C68 0.089(2) 0.133(3) 0.097(3) 0.031(2) 0.0118(17) -0.006(2)
C69 0.115(4) 0.118(2) 0.095(3) 0.023(2) 0.029(3) -0.022(3)
C70 0.100(2) 0.137(4) 0.127(2) 0.056(3) 0.0065(19) -0.044(3)
C71 0.096(2) 0.118(3) 0.0700(14) 0.037(2) 0.0103(14) -0.011(2)
C72 0.122(3) 0.114(4) 0.0892(19) 0.039(2) 0.048(2) -0.004(2)
C73 0.0759(18) 0.154(4) 0.104(3) 0.042(2) 0.0237(18) -0.013(2)
C74 0.113(4) 0.112(3) 0.121(4) 0.037(3) 0.062(3) 0.004(2)
C75 0.085(3) 0.086(3) 0.152(3) 0.0406(19) 0.034(2) 0.0135(19)
C76 0.094(3) 0.089(3) 0.162(4) 0.036(2) 0.044(2) 0.013(2)
C77 0.087(2) 0.0805(19) 0.145(3) 0.0379(18) 0.0529(18) -0.0017(15)
C78 0.084(3) 0.080(2) 0.133(3) 0.0334(17) 0.039(2) -0.0036(17)
C79 0.079(2) 0.079(2) 0.123(3) 0.0369(17) 0.0290(17) 0.0011(18)
C80 0.072(2) 0.0762(17) 0.128(3) 0.0445(15) 0.0322(16) 0.0023(15)
C81 0.105(2) 0.160(4) 0.086(3) 0.019(2) 0.0101(16) -0.042(3)
C82 0.114(3) 0.152(5) 0.082(3) 0.048(3) -0.012(2) -0.029(3)
C83 0.128(3) 0.111(2) 0.0860(19) 0.0431(19) 0.035(2) -0.0035(17)
C84 0.092(2) 0.123(3) 0.085(2) 0.0451(14) 0.0340(18) 0.0025(19)
C85 0.105(3) 0.110(3) 0.131(4) 0.040(3) 0.064(3) 0.014(2)
C86 0.098(2) 0.095(2) 0.142(3) 0.0352(16) 0.068(2) 0.0038(16)
C87 0.131(4) 0.087(2) 0.097(2) 0.0212(15) 0.002(3) -0.004(3)
F3 0.197(5) 0.288(6) 0.240(5) 0.022(4) 0.144(4) -0.033(4)
C88 0.124(4) 0.131(3) 0.089(3) 0.007(3) 0.038(3) -0.030(3)
C89 0.121(5) 0.133(5) 0.126(5) 0.033(4) 0.000(4) 0.025(3)
O9 0.157(6) 0.090(4) 0.0895(18) 0.029(3) 0.052(3) -0.005(4)
C90 0.089(3) 0.154(3) 0.129(4) 0.036(2) 0.013(2) -0.014(2)
O10 0.081(4) 0.094(4) 0.144(6) 0.035(3) 0.051(4) 0.001(3)
C91 0.115(4) 0.136(3) 0.083(2) 0.040(2) 0.008(3) -0.036(3)
C92 0.094(2) 0.155(5) 0.141(3) 0.046(3) 0.036(2) -0.021(3)
C93 0.122(3) 0.133(4) 0.109(3) 0.057(3) 0.042(2) -0.024(3)
C94 0.161(4) 0.085(3) 0.116(4) 0.060(3) 0.005(3) 0.002(3)
C95 0.103(4) 0.120(4) 0.113(3) 0.041(4) 0.025(3) 0.007(3)
C96 0.165(5) 0.082(3) 0.128(4) 0.055(3) 0.007(4) 0.019(3)
C97 0.148(4) 0.082(3) 0.124(4) 0.049(3) 0.018(3) 0.030(2)
C98 0.134(4) 0.128(3) 0.107(4) 0.005(3) 0.043(3) -0.024(3)
F4 0.198(5) 0.154(4) 0.395(8) 0.053(4) -0.061(5) -0.002(3)
C99 0.140(4) 0.161(5) 0.124(4) 0.063(4) 0.048(3) -0.044(4)
C100 0.132(4) 0.125(3) 0.103(4) 0.017(3) 0.032(3) -0.014(3)
C101 0.100(4) 0.147(3) 0.102(2) 0.045(2) 0.010(3) -0.023(3)
C102 0.105(3) 0.197(6) 0.099(3) 0.014(3) 0.006(2) -0.048(3)
C103 0.095(3) 0.176(6) 0.163(4) 0.055(4) 0.031(3) -0.029(3)
C104 0.157(6) 0.146(6) 0.151(4) 0.075(5) 0.074(4) 0.018(5)
C105 0.145(5) 0.113(5) 0.229(8) 0.094(5) 0.046(5) 0.010(3)
O11 0.127(4) 0.106(5) 0.122(6) 0.052(5) 0.020(4) -0.009(3)
C106 0.100(4) 0.148(4) 0.165(5) 0.102(4) 0.047(3) 0.002(3)
C107 0.0852(18) 0.194(5) 0.112(3) 0.029(3) 0.008(2) -0.027(3)
C108 0.132(3) 0.176(5) 0.122(4) 0.053(4) 0.046(2) -0.055(4)
C109 0.098(3) 0.160(5) 0.152(3) 0.065(4) 0.014(3) -0.046(3)
C110 0.096(3) 0.215(6) 0.111(3) 0.022(3) 0.005(3) -0.041(3)
O12 0.099(6) 0.179(8) 0.180(7) 0.022(6) 0.050(5) -0.020(5)
O13 0.162(8) 0.125(6) 0.146(3) 0.044(3) 0.085(5) -0.014(6)
B1 0.142(3) 0.146(5) 0.163(5) 0.039(3) 0.026(4) -0.015(4)
C111 0.130(5) 0.199(8) 0.208(8) 0.112(6) 0.011(4) 0.027(5)
O14 0.101(4) 0.175(7) 0.222(10) 0.062(7) -0.026(5) -0.014(5)
F5 0.0934(17) 0.108(2) 0.1082(17) 0.0295(14) 0.0198(15) 0.0137(15)
F6 0.126(3) 0.121(2) 0.136(3) 0.0161(17) 0.028(2) 0.026(2)
F7 0.0892(17) 0.162(4) 0.202(4) 0.012(3) 0.034(2) -0.0018(19)
F8 0.282(6) 0.193(4) 0.135(2) 0.098(3) 0.059(3) 0.069(4)
B2 0.104(3) 0.094(3) 0.103(3) 0.0349(19) 0.027(3) 0.005(3)
O15 0.135(4) 0.109(3) 0.141(3) 0.047(3) -0.005(3) 0.005(3)
N21 0.155(5) 0.158(5) 0.131(3) 0.030(4) 0.013(3) -0.002(4)
C112 0.166(7) 0.182(9) 0.230(8) 0.052(7) 0.043(6) -0.007(6)
C113 0.172(6) 0.166(6) 0.142(3) 0.046(5) 0.001(4) -0.018(5)
C114 0.262(10) 0.228(10) 0.122(3) 0.023(6) 0.017(5) 0.000(8)
O16 0.199(5) 0.163(5) 0.140(4) 0.064(3) 0.087(4) 0.010(4)
N22 0.204(5) 0.191(6) 0.140(4) 0.040(4) 0.067(4) 0.026(5)
C115 0.209(6) 0.190(7) 0.153(5) 0.047(4) 0.092(5) 0.009(5)
C116 0.202(5) 0.283(12) 0.177(8) 0.053(8) 0.045(6) 0.043(7)
C117 0.258(9) 0.201(9) 0.142(6) 0.039(5) 0.056(6) 0.076(7)
F9 0.138(3) 0.214(4) 0.154(3) 0.096(3) 0.067(2) 0.024(2)
F12 0.213(4) 0.192(4) 0.171(3) 0.101(3) 0.120(3) 0.093(3)
F10 0.173(4) 0.163(3) 0.159(3) 0.060(2) 0.076(2) 0.058(2)
F11 0.162(3) 0.235(4) 0.150(3) 0.038(2) 0.067(2) -0.025(3)
B14 0.133(3) 0.149(4) 0.127(3) 0.0581(18) 0.0625(18) 0.025(2)

loop_
_atom_type_symbol
_atom_type_description
_atom_type_scat_dispersion_real
_atom_type_scat_dispersion_imag
_atom_type_scat_source
C C 0.0137 0.0067 'International Tables Vol C Tables 4.2.6.8 and 6.1.1.4'
H H 0.0000 0.0000 'International Tables Vol C Tables 4.2.6.8 and 6.1.1.4'
B B 0.0070 0.0029 'International Tables Vol C Tables 4.2.6.8 and 6.1.1.4'
F F 0.0583 0.0400 'International Tables Vol C Tables 4.2.6.8 and 6.1.1.4'
Fe Fe -0.2673 2.5550 'International Tables Vol C Tables 4.2.6.8 and 6.1.1.4'
N N 0.0241 0.0134 'International Tables Vol C Tables 4.2.6.8 and 6.1.1.4'
O O 0.0389 0.0241 'International Tables Vol C Tables 4.2.6.8 and 6.1.1.4'

loop_
_geom_angle_atom_site_label_1
_geom_angle_atom_site_label_2
_geom_angle_atom_site_label_3
_geom_angle
_geom_angle_site_symmetry_1
_geom_angle_site_symmetry_3
_geom_angle_publ_flag
N1 Fe1 N5 96.00(17) . . ?
N2 Fe1 N1 95.18(16) . . ?
N2 Fe1 N5 95.47(17) . . ?
N2 Fe1 N11 81.60(19) . . ?
N7 Fe1 N1 88.01(18) . . ?
N7 Fe1 N2 175.76(17) . . ?
N7 Fe1 N5 81.39(19) . . ?
N7 Fe1 N11 95.4(2) . . ?
N7 Fe1 N13 93.7(2) . . ?
N11 Fe1 N1 174.7(2) . . ?
N11 Fe1 N5 88.54(17) . . ?
N13 Fe1 N1 81.75(17) . . ?
N13 Fe1 N2 89.51(19) . . ?
N13 Fe1 N5 174.7(2) . . ?
N13 Fe1 N11 93.96(18) . . ?
N4 Fe2 N9 95.33(17) . . ?
N4 Fe2 N10 82.1(2) . . ?
N4 Fe2 N14 94.9(2) . . ?
N4 Fe2 N16 176.4(2) . . ?
N4 Fe2 N18 89.12(19) . . ?
N9 Fe2 N10 90.3(2) . . ?
N9 Fe2 N14 93.56(19) . . ?
N10 Fe2 N14 175.3(2) . . ?
N16 Fe2 N9 81.37(18) . . ?
N16 Fe2 N10 96.5(2) . . ?
N16 Fe2 N14 86.8(2) . . ?
N16 Fe2 N18 94.3(2) . . ?
N18 Fe2 N9 173.7(2) . . ?
N18 Fe2 N10 94.7(2) . . ?
N18 Fe2 N14 81.6(2) . . ?
C10 N1 Fe1 127.6(3) . . ?
C10 N1 C11 117.8(4) . . ?
C11 N1 Fe1 114.6(3) . . ?
C1 N2 Fe1 128.6(4) . . ?
C1 N2 C35 116.3(5) . . ?
C35 N2 Fe1 115.1(3) . . ?
C5 N3 H3 115.6 . . ?
C18 N3 H3 115.6 . . ?
C18 N3 C5 128.7(4) . . ?
C7 N4 Fe2 126.6(4) . . ?
C7 N4 C42 118.6(5) . . ?
C42 N4 Fe2 114.7(4) . . ?
C2 N5 Fe1 125.7(4) . . ?
C41 N5 Fe1 115.0(3) . . ?
C41 N5 C2 119.2(4) . . ?
C16 N6 H6 116.5 . . ?
C71 N6 H6 116.5 . . ?
C71 N6 C16 127.0(5) . . ?
C61 N7 Fe1 116.3(3) . . ?
C70 N7 Fe1 127.8(5) . . ?
C70 N7 C61 115.9(6) . . ?
C12 N8 H8 116.9 . . ?
C24 N8 H8 116.9 . . ?
C24 N8 C12 126.1(4) . . ?
C4 N9 Fe2 127.0(3) . . ?
C4 N9 C28 118.3(4) . . ?
C28 N9 Fe2 114.5(3) . . ?
C36 N10 Fe2 114.5(5) . . ?
C69 N10 Fe2 127.5(4) . . ?
C69 N10 C36 118.0(6) . . ?
C43 N11 Fe1 114.7(3) . . ?
C53 N11 Fe1 126.3(5) . . ?
C53 N11 C43 119.0(5) . . ?
C22 N12 H12 115.2 . . ?
C45 N12 H12 115.2 . . ?
C45 N12 C22 129.6(5) . . ?
C6 N13 Fe1 115.4(4) . . ?
C6 N13 C65 117.8(5) . . ?
C65 N13 Fe1 126.8(4) . . ?
C25 N14 Fe2 126.4(4) . . ?
C25 N14 C55 118.1(6) . . ?
C55 N14 Fe2 115.4(4) . . ?
C27 N15 H15 116.5 . . ?
C84 N15 H15 116.5 . . ?
C84 N15 C27 126.9(5) . . ?
N2 C1 H1 117.3 . . ?
N2 C1 C22 125.4(5) . . ?
C22 C1 H1 117.3 . . ?
C26 N16 Fe2 116.1(3) . . ?
C26 N16 C49 116.2(5) . . ?
C49 N16 Fe2 127.2(4) . . ?
N5 C2 H2 119.7 . . ?
N5 C2 C16 120.6(5) . . ?
C16 C2 H2 119.7 . . ?
C33 N17 H17 116.3 . . ?
C33 N17 C39 127.4(6) . . ?
C39 N17 H17 116.3 . . ?
C14 C3 C86 118.3(5) . . ?
C15 C3 C14 118.6(5) . . ?
C15 C3 C86 122.8(5) . . ?
N9 C4 H4 118.1 . . ?
N9 C4 C5 123.9(4) . . ?
C5 C4 H4 118.1 . . ?
C4 C5 N3 117.6(4) . . ?
C4 C5 C38 118.3(4) . . ?
C38 C5 N3 123.8(4) . . ?
N13 C6 C11 114.4(4) . . ?
N13 C6 C17 121.6(5) . . ?
C17 C6 C11 124.0(5) . . ?
N4 C7 H7 118.5 . . ?
N4 C7 C33 123.1(6) . . ?
C33 C7 H7 118.5 . . ?
C11 C8 H8A 119.8 . . ?
C20 C8 H8A 119.8 . . ?
C20 C8 C11 120.3(5) . . ?
C13 C9 H9 119.7 . . ?
C14 C9 H9 119.7 . . ?
C14 C9 C13 120.6(5) . . ?
N1 C10 H10 118.4 . . ?
N1 C10 C12 123.2(5) . . ?
C12 C10 H10 118.4 . . ?
N1 C11 C6 113.8(4) . . ?
N1 C11 C8 120.7(5) . . ?
C8 C11 C6 125.4(5) . . ?
C10 C12 N8 116.9(4) . . ?
C10 C12 C20 117.9(5) . . ?
C20 C12 N8 125.0(5) . . ?
C9 C13 C18 121.5(4) . . ?
C32 C13 C9 118.3(4) . . ?
C32 C13 C18 120.1(5) . . ?
C3 C14 C9 120.2(5) . . ?
C3 C14 H14 119.9 . . ?
C9 C14 H14 119.9 . . ?
C3 C15 H15A 119.5 . . ?
C32 C15 C3 120.9(5) . . ?
C32 C15 H15A 119.5 . . ?
C2 C16 N6 115.3(5) . . ?
C58 C16 N6 124.7(5) . . ?
C58 C16 C2 120.0(5) . . ?
C6 C17 H17A 120.4 . . ?
C67 C17 C6 119.1(5) . . ?
C67 C17 H17A 120.4 . . ?
N3 C18 C13 117.2(4) . . ?
O2 C18 N3 122.6(4) . . ?
O2 C18 C13 120.2(4) . . ?
C21 C19 H19 119.4 . . ?
C21 C19 C29 121.2(5) . . ?
C29 C19 H19 119.4 . . ?
C8 C20 C12 119.8(5) . . ?
C8 C20 H20 120.1 . . ?
C12 C20 H20 120.1 . . ?
C56 N18 Fe2 115.4(4) . . ?
C56 N18 C81 118.2(6) . . ?
C81 N18 Fe2 126.4(6) . . ?
C19 C21 C71 124.5(5) . . ?
C19 C21 C82 118.0(5) . . ?
C82 C21 C71 117.3(5) . . ?
N12 C22 C1 118.7(5) . . ?
N12 C22 C66 124.5(5) . . ?
C1 C22 C66 116.8(5) . . ?
C34 C23 H23 118.5 . . ?
C46 C23 H23 118.5 . . ?
C46 C23 C34 122.9(6) . . ?
O1 C24 N8 121.5(5) . . ?
O1 C24 C80 121.3(5) . . ?
N8 C24 C80 117.1(4) . . ?
N14 C25 H25 118.7 . . ?
N14 C25 C27 122.6(5) . . ?
C27 C25 H25 118.7 . . ?
N16 C26 C28 112.4(4) . . ?
N16 C26 C93 123.5(5) . . ?
C93 C26 C28 124.1(5) . . ?
C25 C27 N15 118.2(5) . . ?
C25 C27 C57 118.7(6) . . ?
C57 C27 N15 123.1(6) . . ?
N9 C28 C26 115.0(5) . . ?
N9 C28 C40 121.2(4) . . ?
C40 C28 C26 123.8(5) . . ?
C19 C29 H29 120.2 . . ?
C68 C29 C19 119.5(6) . . ?
C68 C29 H29 120.2 . . ?
C42 C30 H30 120.2 . . ?
C52 C30 H30 120.2 . . ?
C52 C30 C42 119.6(6) . . ?
C59 C31 H31 119.1 . . ?
C59 C31 C63 121.8(7) . . ?
C63 C31 H31 119.1 . . ?
C13 C32 C15 121.4(5) . . ?
C13 C32 H32 119.3 . . ?
C15 C32 H32 119.3 . . ?
N17 C33 C7 114.5(6) . . ?
C52 C33 N17 127.7(5) . . ?
C52 C33 C7 117.8(7) . . ?
C23 C34 H34 120.0 . . ?
C23 C34 C37 120.0(5) . . ?
C37 C34 H34 120.0 . . ?
N2 C35 C43 112.3(6) . . ?
C47 C35 N2 119.9(5) . . ?
C47 C35 C43 127.8(6) . . ?
N10 C36 C42 114.5(6) . . ?
C88 C36 N10 121.3(7) . . ?
C88 C36 C42 124.2(6) . . ?
C45 C37 C34 124.9(5) . . ?
C85 C37 C34 114.1(5) . . ?
C85 C37 C45 121.0(6) . . ?
C5 C38 H38 120.7 . . ?
C5 C38 C40 118.5(5) . . ?
C40 C38 H38 120.7 . . ?
O3 C39 N17 120.4(7) . . ?
O3 C39 C63 123.4(5) . . ?
N17 C39 C63 116.2(5) . . ?
C28 C40 C38 119.5(5) . . ?
C28 C40 H40 120.2 . . ?
C38 C40 H40 120.2 . . ?
C105 N19 C111 116.4(6) . . ?
C106 N19 C105 123.0(6) . . ?
C106 N19 C111 118.7(7) . . ?
N5 C41 C50 123.2(5) . . ?
N5 C41 C61 116.4(5) . . ?
C50 C41 C61 120.4(6) . . ?
N4 C42 C30 120.1(6) . . ?
N4 C42 C36 114.2(5) . . ?
C36 C42 C30 125.7(6) . . ?
N11 C43 C35 116.3(5) . . ?
N11 C43 C97 120.7(6) . . ?
C35 C43 C97 122.9(7) . . ?
C51 C44 C83 120.6(5) . . ?
C62 C44 C51 120.4(6) . . ?
C62 C44 C83 119.0(5) . . ?
N12 C45 C37 118.2(5) . . ?
O7 C45 N12 120.7(5) . . ?
O7 C45 C37 121.1(5) . . ?
C23 C46 C74 118.9(6) . . ?
C23 C46 C83 122.6(6) . . ?
C74 C46 C83 118.5(6) . . ?
C35 C47 H47 118.3 . . ?
C66 C47 C35 123.4(6) . . ?
C66 C47 H47 118.3 . . ?
C59 C48 C90 121.4(7) . . ?
C101 C48 C59 116.2(8) . . ?
C101 C48 C90 122.4(8) . . ?
N16 C49 H49 118.4 . . ?
N16 C49 C108 123.2(6) . . ?
C108 C49 H49 118.4 . . ?
C41 C50 H50 121.1 . . ?
C41 C50 C58 117.8(6) . . ?
C58 C50 H50 121.1 . . ?
C44 C51 H51 120.0 . . ?
C72 C51 C44 120.0(5) . . ?
C72 C51 H51 120.0 . . ?
C30 C52 C33 120.8(6) . . ?
C30 C52 H52 119.6 . . ?
C33 C52 H52 119.6 . . ?
N11 C53 H53 119.6 . . ?
N11 C53 C94 120.8(7) . . ?
C94 C53 H53 119.6 . . ?
C60 C54 H54 119.2 . . ?
C60 C54 C62 121.6(5) . . ?
C62 C54 H54 119.2 . . ?
N14 C55 C56 113.2(6) . . ?
N14 C55 C73 120.8(6) . . ?
C73 C55 C56 126.0(6) . . ?
C95 N20 C89 115.7(6) . . ?
C95 N20 C104 121.4(6) . . ?
C104 N20 C89 122.9(7) . . ?
N18 C56 C55 113.8(6) . . ?
N18 C56 C107 126.4(7) . . ?
C107 C56 C55 119.8(8) . . ?
C27 C57 H57 121.7 . . ?
C73 C57 C27 116.7(7) . . ?
C73 C57 H57 121.7 . . ?
C16 C58 C50 119.2(6) . . ?
C16 C58 H58 120.4 . . ?
C50 C58 H58 120.4 . . ?
C31 C59 C48 122.1(7) . . ?
C31 C59 H59 119.0 . . ?
C48 C59 H59 119.0 . . ?
C54 C60 C72 118.4(5) . . ?
C54 C60 C84 124.7(5) . . ?
C72 C60 C84 116.9(5) . . ?
N7 C61 C41 110.6(5) . . ?
C92 C61 N7 122.3(6) . . ?
C92 C61 C41 127.1(7) . . ?
C44 C62 C54 119.1(5) . . ?
C44 C62 H62 120.5 . . ?
C54 C62 H62 120.5 . . ?
C31 C63 C39 124.9(6) . . ?
C91 C63 C31 114.9(7) . . ?
C91 C63 C39 120.2(6) . . ?
C68 C64 H64 119.0 . . ?
C82 C64 H64 119.0 . . ?
C82 C64 C68 122.0(6) . . ?
N13 C65 H65 119.6 . . ?
N13 C65 C87 120.9(6) . . ?
C87 C65 H65 119.6 . . ?
C22 C66 H66 121.0 . . ?
C47 C66 C22 118.1(6) . . ?
C47 C66 H66 121.0 . . ?
C17 C67 H67 120.0 . . ?
C87 C67 C17 120.0(6) . . ?
C87 C67 H67 120.0 . . ?
C29 C68 C90 117.9(6) . . ?
C64 C68 C29 119.3(6) . . ?
C64 C68 C90 122.6(6) . . ?
N10 C69 H69 117.7 . . ?
N10 C69 C100 124.6(7) . . ?
C100 C69 H69 117.7 . . ?
N7 C70 H70 120.0 . . ?
N7 C70 C109 119.9(7) . . ?
C109 C70 H70 120.0 . . ?
N6 C71 C21 115.3(5) . . ?
O6 C71 N6 122.3(5) . . ?
O6 C71 C21 122.4(5) . . ?
C51 C72 C60 120.4(5) . . ?
C51 C72 H72 119.8 . . ?
C60 C72 H72 119.8 . . ?
C55 C73 H73 118.5 . . ?
C57 C73 C55 123.1(6) . . ?
C57 C73 H73 118.5 . . ?
C46 C74 H74 120.0 . . ?
C46 C74 C85 119.9(6) . . ?
C85 C74 H74 120.0 . . ?
C76 C75 H75 120.0 . . ?
C76 C75 C80 120.0 . . ?
C80 C75 H75 120.0 . . ?
C75 C76 H76 120.0 . . ?
C77 C76 C75 120.0 . . ?
C77 C76 H76 120.0 . . ?
C76 C77 C86 121.1(4) . . ?
C78 C77 C76 120.0 . . ?
C78 C77 C86 118.8(4) . . ?
C77 C78 H78 120.0 . . ?
C79 C78 C77 120.0 . . ?
C79 C78 H78 120.0 . . ?
C78 C79 H79 120.0 . . ?
C78 C79 C80 120.0 . . ?
C80 C79 H79 120.0 . . ?
C75 C80 C24 117.0(3) . . ?
C79 C80 C24 123.0(3) . . ?
C79 C80 C75 120.0 . . ?
N18 C81 H81 119.4 . . ?
N18 C81 C102 121.1(8) . . ?
C102 C81 H81 119.4 . . ?
C21 C82 H82 120.0 . . ?
C64 C82 C21 119.9(6) . . ?
C64 C82 H82 120.0 . . ?
C44 C83 H83 103.3 . . ?
C44 C83 H83A 105.3 . . ?
C46 C83 C44 115.9(5) . . ?
C46 C83 H83 103.3 . . ?
C46 C83 H83A 105.3 . . ?
O9 C83 C44 117.6(6) . . ?
O9 C83 C46 111.0(6) . . ?
O9 C83 H83 103.3 . . ?
O11 C83 C44 111.9(7) . . ?
O11 C83 C46 112.1(6) . . ?
O11 C83 H83A 105.3 . . ?
N15 C84 C60 115.4(5) . . ?
O4 C84 N15 121.7(6) . . ?
O4 C84 C60 122.7(6) . . ?
C37 C85 H85 117.9 . . ?
C74 C85 C37 124.1(6) . . ?
C74 C85 H85 117.9 . . ?
C3 C86 C77 112.2(5) . . ?
C3 C86 H86A 106.5 . . ?
C3 C86 H86 103.1 . . ?
C77 C86 H86A 106.5 . . ?
C77 C86 H86 103.1 . . ?
O10 C86 C3 111.3(6) . . ?
O10 C86 C77 113.4(6) . . ?
O10 C86 H86A 106.5 . . ?
O13 C86 C3 117.2(7) . . ?
O13 C86 C77 115.7(7) . . ?
O13 C86 H86 103.1 . . ?
C65 C87 H87 119.8 . . ?
C67 C87 C65 120.5(6) . . ?
C67 C87 H87 119.8 . . ?
C36 C88 H88 120.5 . . ?
C98 C88 C36 119.0(7) . . ?
C98 C88 H88 120.5 . . ?
N20 C89 H89A 109.5 . . ?
N20 C89 H89B 109.5 . . ?
N20 C89 H89C 109.5 . . ?
H89A C89 H89B 109.5 . . ?
H89A C89 H89C 109.5 . . ?
H89B C89 H89C 109.5 . . ?
C83 O9 H9A 108.8 . . ?
C48 C90 C68 113.4(6) . . ?
C48 C90 H90A 106.1 . . ?
C48 C90 H90 107.3 . . ?
C68 C90 H90A 106.1 . . ?
C68 C90 H90 107.3 . . ?
O12 C90 C48 113.8(9) . . ?
O12 C90 C68 110.8(8) . . ?
O12 C90 H90A 106.1 . . ?
O14 C90 C48 111.0(8) . . ?
O14 C90 C68 110.2(8) . . ?
O14 C90 H90 107.3 . . ?
C86 O10 H10A 109.5 . . ?
C63 C91 H91 118.5 . . ?
C101 C91 C63 123.0(7) . . ?
C101 C91 H91 118.5 . . ?
C61 C92 H92 119.5 . . ?
C61 C92 C103 121.0(8) . . ?
C103 C92 H92 119.5 . . ?
C26 C93 H93 120.1 . . ?
C26 C93 C99 119.8(6) . . ?
C99 C93 H93 120.1 . . ?
C53 C94 H94 120.2 . . ?
C96 C94 C53 119.6(7) . . ?
C96 C94 H94 120.2 . . ?
O5 C95 N20 125.3(7) . . ?
O5 C95 H95 117.4 . . ?
N20 C95 H95 117.4 . . ?
C94 C96 H96 119.1 . . ?
C97 C96 C94 121.8(7) . . ?
C97 C96 H96 119.1 . . ?
C43 C97 H97 121.0 . . ?
C96 C97 C43 118.0(8) . . ?
C96 C97 H97 121.0 . . ?
C88 C98 H98 119.3 . . ?
C88 C98 C100 121.4(8) . . ?
C100 C98 H98 119.3 . . ?
C93 C99 H99 121.1 . . ?
C93 C99 C108 117.9(6) . . ?
C108 C99 H99 121.1 . . ?
C69 C100 C98 115.6(8) . . ?
C69 C100 H100 122.2 . . ?
C98 C100 H100 122.2 . . ?
C48 C101 H101 119.0 . . ?
C91 C101 C48 121.9(7) . . ?
C91 C101 H101 119.0 . . ?
C81 C102 H102 119.3 . . ?
C110 C102 C81 121.4(8) . . ?
C110 C102 H102 119.3 . . ?
C92 C103 H103 121.3 . . ?
C109 C103 C92 117.4(8) . . ?
C109 C103 H103 121.3 . . ?
N20 C104 H10B 109.5 . . ?
N20 C104 H10C 109.5 . . ?
N20 C104 H10D 109.5 . . ?
H10B C104 H10C 109.5 . . ?
H10B C104 H10D 109.5 . . ?
H10C C104 H10D 109.5 . . ?
N19 C105 H10E 109.5 . . ?
N19 C105 H10F 109.5 . . ?
N19 C105 H10G 109.5 . . ?
H10E C105 H10F 109.5 . . ?
H10E C105 H10G 109.5 . . ?
H10F C105 H10G 109.5 . . ?
C83 O11 H11 109.5 . . ?
O8 C106 N19 124.1(7) . . ?
O8 C106 H106 118.0 . . ?
N19 C106 H106 118.0 . . ?
C56 C107 H107 123.9 . . ?
C56 C107 C110 112.1(8) . . ?
C110 C107 H107 123.9 . . ?
C49 C108 H108 120.4 . . ?
C99 C108 C49 119.2(6) . . ?
C99 C108 H108 120.4 . . ?
C70 C109 H109 118.3 . . ?
C103 C109 C70 123.4(7) . . ?
C103 C109 H109 118.3 . . ?
C102 C110 C107 120.5(7) . . ?
C102 C110 H110 119.7 . . ?
C107 C110 H110 119.7 . . ?
C90 O12 H12A 109.5 . . ?
C86 O13 H13 109.5 . . ?
F1 B1 F2 105.1(9) . . ?
F1 B1 F3 106.9(8) . . ?
F2 B1 F3 104.7(8) . . ?
F4 B1 F1 108.3(8) . . ?
F4 B1 F2 116.5(10) . . ?
F4 B1 F3 114.7(11) . . ?
N19 C111 H11A 109.5 . . ?
N19 C111 H11B 109.5 . . ?
N19 C111 H11C 109.5 . . ?
H11A C111 H11B 109.5 . . ?
H11A C111 H11C 109.5 . . ?
H11B C111 H11C 109.5 . . ?
C90 O14 H14A 107.3 . . ?
F5 B2 F6 108.5(5) . . ?
F5 B2 F7 108.3(5) . . ?
F6 B2 F7 110.3(5) . . ?
F8 B2 F5 110.3(5) . . ?
F8 B2 F6 113.8(6) . . ?
F8 B2 F7 105.5(6) . . ?
C113 N21 C112 129.4(9) . . ?
C113 N21 C114 125.0(10) . . ?
C114 N21 C112 105.3(9) . . ?
N21 C112 H11D 109.5 . . ?
N21 C112 H11E 109.5 . . ?
N21 C112 H11F 109.5 . . ?
H11D C112 H11E 109.5 . . ?
H11D C112 H11F 109.5 . . ?
H11E C112 H11F 109.5 . . ?
O15 C113 N21 123.4(10) . . ?
O15 C113 H113 118.3 . . ?
N21 C113 H113 118.3 . . ?
N21 C114 H11G 109.5 . . ?
N21 C114 H11H 109.5 . . ?
N21 C114 H11I 109.5 . . ?
H11G C114 H11H 109.5 . . ?
H11G C114 H11I 109.5 . . ?
H11H C114 H11I 109.5 . . ?
C115 N22 C116 124.6(10) . . ?
C115 N22 C117 119.4(11) . . ?
C117 N22 C116 115.0(10) . . ?
O16 C115 N22 122.4(13) . . ?
O16 C115 H115 118.8 . . ?
N22 C115 H115 118.8 . . ?
N22 C116 H11J 109.5 . . ?
N22 C116 H11K 109.5 . . ?
N22 C116 H11L 109.5 . . ?
H11J C116 H11K 109.5 . . ?
H11J C116 H11L 109.5 . . ?
H11K C116 H11L 109.5 . . ?
N22 C117 H11M 109.5 . . ?
N22 C117 H11N 109.5 . . ?
N22 C117 H11O 109.5 . . ?
H11M C117 H11N 109.5 . . ?
H11M C117 H11O 109.5 . . ?
H11N C117 H11O 109.5 . . ?
F12 B14 F9 114.2(7) . . ?
F12 B14 F11 106.8(7) . . ?
F10 B14 F9 110.4(7) . . ?
F10 B14 F12 106.8(6) . . ?
F10 B14 F11 108.7(7) . . ?
F11 B14 F9 109.8(6) . . ?

loop_
_geom_bond_atom_site_label_1
_geom_bond_atom_site_label_2
_geom_bond_distance
_geom_bond_site_symmetry_2
_geom_bond_publ_flag
Fe1 N1 1.965(4) . ?
Fe1 N2 1.954(4) . ?
Fe1 N5 1.970(4) . ?
Fe1 N7 1.948(5) . ?
Fe1 N11 1.964(4) . ?
Fe1 N13 1.954(4) . ?
Fe2 N4 1.950(4) . ?
Fe2 N9 1.970(4) . ?
Fe2 N10 1.970(6) . ?
Fe2 N14 1.975(5) . ?
Fe2 N16 1.954(4) . ?
Fe2 N18 1.958(5) . ?
N1 C10 1.343(6) . ?
N1 C11 1.371(6) . ?
N2 C1 1.327(6) . ?
N2 C35 1.415(7) . ?
N3 H3 0.8800 . ?
N3 C5 1.407(6) . ?
N3 C18 1.327(6) . ?
N4 C7 1.335(7) . ?
N4 C42 1.378(7) . ?
N5 C2 1.363(6) . ?
N5 C41 1.332(7) . ?
N6 H6 0.8800 . ?
N6 C16 1.402(6) . ?
N6 C71 1.376(6) . ?
O1 C24 1.246(6) . ?
O2 C18 1.230(5) . ?
O3 C39 1.236(7) . ?
N7 C61 1.399(8) . ?
N7 C70 1.366(7) . ?
N8 H8 0.8800 . ?
N8 C12 1.409(7) . ?
N8 C24 1.380(6) . ?
N9 C4 1.339(6) . ?
N9 C28 1.344(6) . ?
N10 C36 1.364(7) . ?
N10 C69 1.316(8) . ?
N11 C43 1.362(8) . ?
N11 C53 1.360(7) . ?
N12 H12 0.8800 . ?
N12 C22 1.377(6) . ?
N12 C45 1.369(7) . ?
N13 C6 1.354(6) . ?
N13 C65 1.375(7) . ?
N14 C25 1.342(7) . ?
N14 C55 1.346(7) . ?
N15 H15 0.8800 . ?
N15 C27 1.422(7) . ?
N15 C84 1.347(7) . ?
C1 H1 0.9500 . ?
C1 C22 1.415(7) . ?
N16 C26 1.349(7) . ?
N16 C49 1.359(7) . ?
C2 H2 0.9500 . ?
C2 C16 1.401(7) . ?
N17 H17 0.8800 . ?
N17 C33 1.386(8) . ?
N17 C39 1.398(7) . ?
C3 C14 1.388(7) . ?
C3 C15 1.380(8) . ?
C3 C86 1.508(7) . ?
C4 H4 0.9500 . ?
C4 C5 1.370(6) . ?
O4 C84 1.222(6) . ?
O5 C95 1.240(8) . ?
C5 C38 1.381(6) . ?
C6 C11 1.452(7) . ?
C6 C17 1.407(7) . ?
C7 H7 0.9500 . ?
C7 C33 1.432(7) . ?
C8 H8A 0.9500 . ?
C8 C11 1.404(7) . ?
C8 C20 1.335(7) . ?
C9 H9 0.9500 . ?
C9 C13 1.397(6) . ?
C9 C14 1.386(6) . ?
C10 H10 0.9500 . ?
C10 C12 1.385(7) . ?
C12 C20 1.399(7) . ?
C13 C18 1.500(6) . ?
C13 C32 1.369(7) . ?
C14 H14 0.9500 . ?
C15 H15A 0.9500 . ?
C15 C32 1.372(7) . ?
O6 C71 1.208(6) . ?
C16 C58 1.367(8) . ?
C17 H17A 0.9500 . ?
C17 C67 1.363(8) . ?
O7 C45 1.226(6) . ?
C19 H19 0.9500 . ?
C19 C21 1.360(7) . ?
C19 C29 1.385(7) . ?
C20 H20 0.9500 . ?
F1 B1 1.295(9) . ?
N18 C56 1.354(9) . ?
N18 C81 1.371(8) . ?
C21 C71 1.475(8) . ?
C21 C82 1.416(7) . ?
C22 C66 1.414(7) . ?
C23 H23 0.9500 . ?
C23 C34 1.396(7) . ?
C23 C46 1.355(7) . ?
C24 C80 1.493(6) . ?
C25 H25 0.9500 . ?
C25 C27 1.365(8) . ?
O8 C106 1.235(8) . ?
C26 C28 1.473(7) . ?
C26 C93 1.378(7) . ?
C27 C57 1.416(8) . ?
C28 C40 1.388(7) . ?
C29 H29 0.9500 . ?
C29 C68 1.371(8) . ?
C30 H30 0.9500 . ?
C30 C42 1.448(8) . ?
C30 C52 1.352(9) . ?
C31 H31 0.9500 . ?
C31 C59 1.378(10) . ?
C31 C63 1.419(8) . ?
C32 H32 0.9500 . ?
C33 C52 1.382(9) . ?
C34 H34 0.9500 . ?
C34 C37 1.432(8) . ?
C35 C43 1.419(8) . ?
C35 C47 1.374(8) . ?
C36 C42 1.444(9) . ?
C36 C88 1.365(9) . ?
C37 C45 1.427(8) . ?
C37 C85 1.408(8) . ?
C38 H38 0.9500 . ?
C38 C40 1.396(7) . ?
C39 C63 1.427(10) . ?
C40 H40 0.9500 . ?
N19 C105 1.428(8) . ?
N19 C106 1.307(8) . ?
N19 C111 1.493(10) . ?
C41 C50 1.388(8) . ?
C41 C61 1.464(7) . ?
C43 C97 1.433(8) . ?
C44 C51 1.410(8) . ?
C44 C62 1.360(7) . ?
C44 C83 1.529(8) . ?
C46 C74 1.363(8) . ?
C46 C83 1.474(8) . ?
C47 H47 0.9500 . ?
C47 C66 1.353(8) . ?
C48 C59 1.408(10) . ?
C48 C90 1.455(11) . ?
C48 C101 1.397(10) . ?
C49 H49 0.9500 . ?
C49 C108 1.391(9) . ?
C50 H50 0.9500 . ?
C50 C58 1.410(8) . ?
C51 H51 0.9500 . ?
C51 C72 1.354(8) . ?
C52 H52 0.9500 . ?
C53 H53 0.9500 . ?
C53 C94 1.395(9) . ?
C54 H54 0.9500 . ?
C54 C60 1.364(7) . ?
C54 C62 1.404(8) . ?
C55 C56 1.493(9) . ?
C55 C73 1.353(9) . ?
N20 C89 1.467(8) . ?
N20 C95 1.334(9) . ?
N20 C104 1.457(8) . ?
C56 C107 1.411(9) . ?
C57 H57 0.9500 . ?
C57 C73 1.333(9) . ?
C58 H58 0.9500 . ?
C59 H59 0.9500 . ?
C60 C72 1.423(7) . ?
C60 C84 1.487(8) . ?
C61 C92 1.343(9) . ?
C62 H62 0.9500 . ?
C63 C91 1.414(9) . ?
C64 H64 0.9500 . ?
C64 C68 1.365(9) . ?
C64 C82 1.336(9) . ?
C65 H65 0.9500 . ?
C65 C87 1.393(8) . ?
C66 H66 0.9500 . ?
F2 B1 1.296(10) . ?
C67 H67 0.9500 . ?
C67 C87 1.345(8) . ?
C68 C90 1.560(9) . ?
C69 H69 0.9500 . ?
C69 C100 1.379(10) . ?
C70 H70 0.9500 . ?
C70 C109 1.411(11) . ?
C72 H72 0.9500 . ?
C73 H73 0.9500 . ?
C74 H74 0.9500 . ?
C74 C85 1.380(8) . ?
C75 H75 0.9500 . ?
C75 C76 1.3900 . ?
C75 C80 1.3900 . ?
C76 H76 0.9500 . ?
C76 C77 1.3900 . ?
C77 C78 1.3900 . ?
C77 C86 1.513(7) . ?
C78 H78 0.9500 . ?
C78 C79 1.3900 . ?
C79 H79 0.9500 . ?
C79 C80 1.3900 . ?
C81 H81 0.9500 . ?
C81 C102 1.371(10) . ?
C82 H82 0.9500 . ?
C83 H83 1.0000 . ?
C83 H83A 1.0000 . ?
C83 O9 1.391(8) . ?
C83 O11 1.328(10) . ?
C85 H85 0.9500 . ?
C86 H86A 1.0000 . ?
C86 H86 1.0000 . ?
C86 O10 1.365(9) . ?
C86 O13 1.269(12) . ?
C87 H87 0.9500 . ?
F3 B1 1.347(10) . ?
C88 H88 0.9500 . ?
C88 C98 1.357(10) . ?
C89 H89A 0.9800 . ?
C89 H89B 0.9800 . ?
C89 H89C 0.9800 . ?
O9 H9A 0.8401 . ?
C90 H90A 1.0000 . ?
C90 H90 1.0000 . ?
C90 O12 1.334(11) . ?
C90 O14 1.434(11) . ?
O10 H10A 0.8400 . ?
C91 H91 0.9500 . ?
C91 C101 1.365(10) . ?
C92 H92 0.9500 . ?
C92 C103 1.393(9) . ?
C93 H93 0.9500 . ?
C93 C99 1.383(8) . ?
C94 H94 0.9500 . ?
C94 C96 1.355(11) . ?
C95 H95 0.9500 . ?
C96 H96 0.9500 . ?
C96 C97 1.344(10) . ?
C97 H97 0.9500 . ?
C98 H98 0.9500 . ?
C98 C100 1.387(9) . ?
F4 B1 1.290(10) . ?
C99 H99 0.9500 . ?
C99 C108 1.385(10) . ?
C100 H100 0.9500 . ?
C101 H101 0.9500 . ?
C102 H102 0.9500 . ?
C102 C110 1.364(12) . ?
C103 H103 0.9500 . ?
C103 C109 1.296(11) . ?
C104 H10B 0.9800 . ?
C104 H10C 0.9800 . ?
C104 H10D 0.9800 . ?
C105 H10E 0.9800 . ?
C105 H10F 0.9800 . ?
C105 H10G 0.9800 . ?
O11 H11 0.8400 . ?
C106 H106 0.9500 . ?
C107 H107 0.9500 . ?
C107 C110 1.491(11) . ?
C108 H108 0.9500 . ?
C109 H109 0.9500 . ?
C110 H110 0.9500 . ?
O12 H12A 0.8400 . ?
O13 H13 0.8400 . ?
C111 H11A 0.9800 . ?
C111 H11B 0.9800 . ?
C111 H11C 0.9800 . ?
O14 H14A 0.8400 . ?
F5 B2 1.355(7) . ?
F6 B2 1.374(7) . ?
F7 B2 1.390(7) . ?
F8 B2 1.331(7) . ?
O15 C113 1.290(10) . ?
N21 C112 1.499(12) . ?
N21 C113 1.315(11) . ?
N21 C114 1.433(11) . ?
C112 H11D 0.9800 . ?
C112 H11E 0.9800 . ?
C112 H11F 0.9800 . ?
C113 H113 0.9500 . ?
C114 H11G 0.9800 . ?
C114 H11H 0.9800 . ?
C114 H11I 0.9800 . ?
O16 C115 1.233(11) . ?
N22 C115 1.340(13) . ?
N22 C116 1.600(14) . ?
N22 C117 1.458(12) . ?
C115 H115 0.9500 . ?
C116 H11J 0.9800 . ?
C116 H11K 0.9800 . ?
C116 H11L 0.9800 . ?
C117 H11M 0.9800 . ?
C117 H11N 0.9800 . ?
C117 H11O 0.9800 . ?
F9 B14 1.387(8) . ?
F12 B14 1.365(8) . ?
F10 B14 1.351(8) . ?
F11 B14 1.381(8) . ?

loop_
_geom_torsion_atom_site_label_1
_geom_torsion_atom_site_label_2
_geom_torsion_atom_site_label_3
_geom_torsion_atom_site_label_4
_geom_torsion
_geom_torsion_site_symmetry_1
_geom_torsion_site_symmetry_2
_geom_torsion_site_symmetry_3
_geom_torsion_site_symmetry_4
_geom_torsion_publ_flag
Fe1 N1 C10 C12 -175.3(4) . . . . ?
Fe1 N1 C11 C6 -2.0(5) . . . . ?
Fe1 N1 C11 C8 176.1(4) . . . . ?
Fe1 N2 C1 C22 -178.4(4) . . . . ?
Fe1 N2 C35 C43 -2.3(6) . . . . ?
Fe1 N2 C35 C47 176.7(4) . . . . ?
Fe1 N5 C2 C16 -174.7(3) . . . . ?
Fe1 N5 C41 C50 175.0(5) . . . . ?
Fe1 N5 C41 C61 -4.8(6) . . . . ?
Fe1 N7 C61 C41 -4.1(6) . . . . ?
Fe1 N7 C61 C92 177.2(6) . . . . ?
Fe1 N7 C70 C109 -176.4(5) . . . . ?
Fe1 N11 C43 C35 0.8(6) . . . . ?
Fe1 N11 C43 C97 -176.3(4) . . . . ?
Fe1 N11 C53 C94 178.4(4) . . . . ?
Fe1 N13 C6 C11 1.4(6) . . . . ?
Fe1 N13 C6 C17 -179.6(4) . . . . ?
Fe1 N13 C65 C87 177.5(5) . . . . ?
Fe2 N4 C7 C33 176.6(4) . . . . ?
Fe2 N4 C42 C30 -176.5(4) . . . . ?
Fe2 N4 C42 C36 3.5(6) . . . . ?
Fe2 N9 C4 C5 177.9(4) . . . . ?
Fe2 N9 C28 C26 -0.2(7) . . . . ?
Fe2 N9 C28 C40 179.3(5) . . . . ?
Fe2 N10 C36 C42 1.1(6) . . . . ?
Fe2 N10 C36 C88 -178.5(5) . . . . ?
Fe2 N10 C69 C100 178.2(5) . . . . ?
Fe2 N14 C25 C27 174.4(4) . . . . ?
Fe2 N14 C55 C56 7.8(7) . . . . ?
Fe2 N14 C55 C73 -174.6(5) . . . . ?
Fe2 N16 C26 C28 8.5(7) . . . . ?
Fe2 N16 C26 C93 -171.9(6) . . . . ?
Fe2 N16 C49 C108 172.4(7) . . . . ?
Fe2 N18 C56 C55 -2.8(8) . . . . ?
Fe2 N18 C56 C107 179.7(6) . . . . ?
Fe2 N18 C81 C102 -178.9(6) . . . . ?
N1 C10 C12 N8 -179.7(4) . . . . ?
N1 C10 C12 C20 -3.1(7) . . . . ?
N2 C1 C22 N12 -178.3(5) . . . . ?
N2 C1 C22 C66 0.9(8) . . . . ?
N2 C35 C43 N11 1.0(7) . . . . ?
N2 C35 C43 C97 178.0(5) . . . . ?
N2 C35 C47 C66 2.5(9) . . . . ?
N3 C5 C38 C40 -178.4(5) . . . . ?
N4 C7 C33 N17 179.1(5) . . . . ?
N4 C7 C33 C52 0.3(8) . . . . ?
N5 C2 C16 N6 -178.3(4) . . . . ?
N5 C2 C16 C58 0.0(8) . . . . ?
N5 C41 C50 C58 0.4(10) . . . . ?
N5 C41 C61 N7 5.8(7) . . . . ?
N5 C41 C61 C92 -175.6(7) . . . . ?
N6 C16 C58 C50 177.6(6) . . . . ?
O1 C24 C80 C75 16.3(6) . . . . ?
O1 C24 C80 C79 -164.7(4) . . . . ?
O3 C39 C63 C31 156.2(6) . . . . ?
O3 C39 C63 C91 -25.8(9) . . . . ?
N7 C61 C92 C103 2.2(12) . . . . ?
N7 C70 C109 C103 -3.9(13) . . . . ?
N8 C12 C20 C8 -179.3(5) . . . . ?
N8 C24 C80 C75 -161.7(4) . . . . ?
N8 C24 C80 C79 17.3(6) . . . . ?
N9 C4 C5 N3 177.0(5) . . . . ?
N9 C4 C5 C38 2.0(8) . . . . ?
N9 C28 C40 C38 2.5(10) . . . . ?
N10 C36 C42 N4 -3.0(7) . . . . ?
N10 C36 C42 C30 177.1(5) . . . . ?
N10 C36 C88 C98 -1.1(10) . . . . ?
N10 C69 C100 C98 1.8(10) . . . . ?
N11 C43 C97 C96 -4.8(9) . . . . ?
N11 C53 C94 C96 0.9(10) . . . . ?
N12 C22 C66 C47 177.0(5) . . . . ?
N13 C6 C11 N1 0.4(7) . . . . ?
N13 C6 C11 C8 -177.6(5) . . . . ?
N13 C6 C17 C67 1.5(9) . . . . ?
N13 C65 C87 C67 2.4(11) . . . . ?
N14 C25 C27 N15 176.7(4) . . . . ?
N14 C25 C27 C57 -1.2(8) . . . . ?
N14 C55 C56 N18 -3.3(8) . . . . ?
N14 C55 C56 C107 174.4(6) . . . . ?
N14 C55 C73 C57 0.8(10) . . . . ?
N15 C27 C57 C73 -174.4(5) . . . . ?
C1 N2 C35 C43 177.4(4) . . . . ?
C1 N2 C35 C47 -3.7(7) . . . . ?
C1 C22 C66 C47 -2.2(8) . . . . ?
N16 C26 C28 N9 -5.4(8) . . . . ?
N16 C26 C28 C40 175.1(6) . . . . ?
N16 C26 C93 C99 -4.0(12) . . . . ?
N16 C49 C108 C99 1.2(14) . . . . ?
C2 N5 C41 C50 -0.8(8) . . . . ?
C2 N5 C41 C61 179.4(5) . . . . ?
C2 C16 C58 C50 -0.4(9) . . . . ?
N17 C33 C52 C30 -179.7(5) . . . . ?
N17 C39 C63 C31 -22.6(8) . . . . ?
N17 C39 C63 C91 155.4(5) . . . . ?
C3 C15 C32 C13 1.9(9) . . . . ?
C4 N9 C28 C26 176.2(5) . . . . ?
C4 N9 C28 C40 -4.3(9) . . . . ?
C4 C5 C38 C40 -3.8(8) . . . . ?
C5 N3 C18 O2 -6.1(9) . . . . ?
C5 N3 C18 C13 174.6(5) . . . . ?
C5 C38 C40 C28 1.7(9) . . . . ?
C6 N13 C65 C87 -1.5(9) . . . . ?
C6 C17 C67 C87 -0.5(10) . . . . ?
C7 N4 C42 C30 0.5(7) . . . . ?
C7 N4 C42 C36 -179.5(5) . . . . ?
C7 C33 C52 C30 -1.2(8) . . . . ?
C9 C13 C18 N3 -32.6(7) . . . . ?
C9 C13 C18 O2 148.1(5) . . . . ?
C9 C13 C32 C15 -1.0(8) . . . . ?
C10 N1 C11 C6 -179.2(4) . . . . ?
C10 N1 C11 C8 -1.1(7) . . . . ?
C10 C12 C20 C8 4.4(7) . . . . ?
C11 N1 C10 C12 1.5(7) . . . . ?
C11 C6 C17 C67 -179.6(5) . . . . ?
C11 C8 C20 C12 -4.1(8) . . . . ?
C12 N8 C24 O1 1.8(8) . . . . ?
C12 N8 C24 C80 179.9(4) . . . . ?
C13 C9 C14 C3 1.1(8) . . . . ?
C14 C3 C15 C32 -1.3(9) . . . . ?
C14 C3 C86 C77 -87.6(7) . . . . ?
C14 C3 C86 O10 144.2(7) . . . . ?
C14 C3 C86 O13 49.9(10) . . . . ?
C14 C9 C13 C18 -176.1(5) . . . . ?
C14 C9 C13 C32 -0.5(7) . . . . ?
C15 C3 C14 C9 -0.2(8) . . . . ?
C15 C3 C86 C77 86.4(7) . . . . ?
C15 C3 C86 O10 -41.8(9) . . . . ?
C15 C3 C86 O13 -136.1(9) . . . . ?
C16 N6 C71 O6 6.9(10) . . . . ?
C16 N6 C71 C21 -173.0(5) . . . . ?
C17 C6 C11 N1 -178.6(5) . . . . ?
C17 C6 C11 C8 3.4(9) . . . . ?
C17 C67 C87 C65 -1.4(11) . . . . ?
C18 N3 C5 C4 -174.6(5) . . . . ?
C18 N3 C5 C38 0.1(9) . . . . ?
C18 C13 C32 C15 174.7(5) . . . . ?
C19 C21 C71 N6 31.6(10) . . . . ?
C19 C21 C71 O6 -148.3(7) . . . . ?
C19 C21 C82 C64 0.3(12) . . . . ?
C19 C29 C68 C64 0.6(11) . . . . ?
C19 C29 C68 C90 -173.6(6) . . . . ?
C20 C8 C11 N1 2.5(8) . . . . ?
C20 C8 C11 C6 -179.6(5) . . . . ?
N18 C56 C107 C110 2.5(11) . . . . ?
N18 C81 C102 C110 -4.8(13) . . . . ?
C21 C19 C29 C68 1.3(10) . . . . ?
C22 N12 C45 O7 7.6(10) . . . . ?
C22 N12 C45 C37 -173.6(5) . . . . ?
C23 C34 C37 C45 179.8(6) . . . . ?
C23 C34 C37 C85 2.4(8) . . . . ?
C23 C46 C74 C85 -1.4(9) . . . . ?
C23 C46 C83 C44 100.1(7) . . . . ?
C23 C46 C83 O9 -122.3(7) . . . . ?
C23 C46 C83 O11 -30.0(9) . . . . ?
C24 N8 C12 C10 -173.6(5) . . . . ?
C24 N8 C12 C20 10.0(8) . . . . ?
C25 N14 C55 C56 -175.9(5) . . . . ?
C25 N14 C55 C73 1.7(8) . . . . ?
C25 C27 C57 C73 3.5(8) . . . . ?
C26 N16 C49 C108 0.9(11) . . . . ?
C26 C28 C40 C38 -178.0(6) . . . . ?
C26 C93 C99 C108 5.8(13) . . . . ?
C27 N15 C84 O4 -6.4(9) . . . . ?
C27 N15 C84 C60 178.4(5) . . . . ?
C27 C57 C73 C55 -3.3(10) . . . . ?
C28 N9 C4 C5 2.1(8) . . . . ?
C28 C26 C93 C99 175.5(7) . . . . ?
C29 C19 C21 C71 172.9(6) . . . . ?
C29 C19 C21 C82 -1.8(10) . . . . ?
C29 C68 C90 C48 75.3(9) . . . . ?
C29 C68 C90 O12 -54.1(12) . . . . ?
C29 C68 C90 O14 -159.7(10) . . . . ?
C31 C63 C91 C101 1.1(9) . . . . ?
C32 C13 C18 N3 151.8(5) . . . . ?
C32 C13 C18 O2 -27.4(8) . . . . ?
C33 N17 C39 O3 -3.9(8) . . . . ?
C33 N17 C39 C63 174.9(5) . . . . ?
C34 C23 C46 C74 2.4(9) . . . . ?
C34 C23 C46 C83 -177.1(5) . . . . ?
C34 C37 C45 N12 18.0(9) . . . . ?
C34 C37 C45 O7 -163.2(6) . . . . ?
C34 C37 C85 C74 -1.6(9) . . . . ?
C35 N2 C1 C22 2.0(7) . . . . ?
C35 C43 C97 C96 178.4(6) . . . . ?
C35 C47 C66 C22 0.5(9) . . . . ?
C36 N10 C69 C100 -2.4(9) . . . . ?
C36 C88 C98 C100 0.6(11) . . . . ?
C39 N17 C33 C7 176.1(5) . . . . ?
C39 N17 C33 C52 -5.3(9) . . . . ?
C39 C63 C91 C101 -177.1(6) . . . . ?
C41 N5 C2 C16 0.6(7) . . . . ?
C41 C50 C58 C16 0.3(10) . . . . ?
C41 C61 C92 C103 -176.3(7) . . . . ?
C42 N4 C7 C33 0.0(7) . . . . ?
C42 C30 C52 C33 1.6(9) . . . . ?
C42 C36 C88 C98 179.3(6) . . . . ?
C43 N11 C53 C94 -2.7(8) . . . . ?
C43 C35 C47 C66 -178.7(6) . . . . ?
C44 C51 C72 C60 1.6(10) . . . . ?
C45 N12 C22 C1 166.4(5) . . . . ?
C45 N12 C22 C66 -12.7(9) . . . . ?
C45 C37 C85 C74 -179.0(6) . . . . ?
C46 C23 C34 C37 -3.0(9) . . . . ?
C46 C74 C85 C37 1.1(10) . . . . ?
C47 C35 C43 N11 -177.9(6) . . . . ?
C47 C35 C43 C97 -0.9(10) . . . . ?
C49 N16 C26 C28 -179.0(6) . . . . ?
C49 N16 C26 C93 0.6(10) . . . . ?
C50 C41 C61 N7 -174.0(6) . . . . ?
C50 C41 C61 C92 4.6(11) . . . . ?
C51 C44 C62 C54 3.3(10) . . . . ?
C51 C44 C83 C46 122.4(7) . . . . ?
C51 C44 C83 O9 -12.3(10) . . . . ?
C51 C44 C83 O11 -107.4(8) . . . . ?
C52 C30 C42 N4 -1.3(8) . . . . ?
C52 C30 C42 C36 178.6(5) . . . . ?
C53 N11 C43 C35 -178.3(5) . . . . ?
C53 N11 C43 C97 4.7(8) . . . . ?
C53 C94 C96 C97 -1.0(12) . . . . ?
C54 C60 C72 C51 -1.7(10) . . . . ?
C54 C60 C84 N15 -23.9(9) . . . . ?
C54 C60 C84 O4 160.9(7) . . . . ?
C55 N14 C25 C27 -1.4(8) . . . . ?
C55 C56 C107 C110 -174.9(7) . . . . ?
C56 N18 C81 C102 2.6(10) . . . . ?
C56 C55 C73 C57 178.0(6) . . . . ?
C56 C107 C110 C102 -4.5(13) . . . . ?
C59 C31 C63 C39 177.1(6) . . . . ?
C59 C31 C63 C91 -1.0(9) . . . . ?
C59 C48 C90 C68 -87.2(8) . . . . ?
C59 C48 C90 O12 40.6(10) . . . . ?
C59 C48 C90 O14 148.2(9) . . . . ?
C59 C48 C101 C91 -1.0(10) . . . . ?
C60 C54 C62 C44 -3.5(10) . . . . ?
C61 N7 C70 C109 2.3(10) . . . . ?
C61 C41 C50 C58 -179.8(6) . . . . ?
C61 C92 C103 C109 -3.4(14) . . . . ?
C62 C44 C51 C72 -2.4(10) . . . . ?
C62 C44 C83 C46 -57.0(9) . . . . ?
C62 C44 C83 O9 168.3(7) . . . . ?
C62 C44 C83 O11 73.3(8) . . . . ?
C62 C54 C60 C72 2.6(10) . . . . ?
C62 C54 C60 C84 -179.8(6) . . . . ?
C63 C31 C59 C48 0.0(10) . . . . ?
C63 C91 C101 C48 -0.1(11) . . . . ?
C64 C68 C90 C48 -98.8(9) . . . . ?
C64 C68 C90 O12 131.8(10) . . . . ?
C64 C68 C90 O14 26.2(13) . . . . ?
C65 N13 C6 C11 -179.5(5) . . . . ?
C65 N13 C6 C17 -0.5(8) . . . . ?
C68 C64 C82 C21 1.7(13) . . . . ?
C69 N10 C36 C42 -178.4(5) . . . . ?
C69 N10 C36 C88 2.0(8) . . . . ?
C70 N7 C61 C41 177.1(5) . . . . ?
C70 N7 C61 C92 -1.6(9) . . . . ?
C71 N6 C16 C2 -176.4(5) . . . . ?
C71 N6 C16 C58 5.5(9) . . . . ?
C71 C21 C82 C64 -174.8(8) . . . . ?
C72 C60 C84 N15 153.7(6) . . . . ?
C72 C60 C84 O4 -21.4(9) . . . . ?
C73 C55 C56 N18 179.3(6) . . . . ?
C73 C55 C56 C107 -3.0(11) . . . . ?
C74 C46 C83 C44 -79.4(8) . . . . ?
C74 C46 C83 O9 58.2(9) . . . . ?
C74 C46 C83 O11 150.5(7) . . . . ?
C75 C76 C77 C78 0.0 . . . . ?
C75 C76 C77 C86 -179.3(4) . . . . ?
C76 C75 C80 C24 179.0(4) . . . . ?
C76 C75 C80 C79 0.0 . . . . ?
C76 C77 C78 C79 0.0 . . . . ?
C76 C77 C86 C3 -95.8(5) . . . . ?
C76 C77 C86 O10 31.3(7) . . . . ?
C76 C77 C86 O13 126.1(8) . . . . ?
C77 C78 C79 C80 0.0 . . . . ?
C78 C77 C86 C3 84.9(6) . . . . ?
C78 C77 C86 O10 -148.0(5) . . . . ?
C78 C77 C86 O13 -53.2(8) . . . . ?
C78 C79 C80 C24 -179.0(4) . . . . ?
C78 C79 C80 C75 0.0 . . . . ?
C80 C75 C76 C77 0.0 . . . . ?
C81 N18 C56 C55 175.9(6) . . . . ?
C81 N18 C56 C107 -1.6(11) . . . . ?
C81 C102 C110 C107 5.9(15) . . . . ?
C82 C21 C71 N6 -153.7(6) . . . . ?
C82 C21 C71 O6 26.4(11) . . . . ?
C82 C64 C68 C29 -2.2(13) . . . . ?
C82 C64 C68 C90 171.8(8) . . . . ?
C83 C44 C51 C72 178.2(6) . . . . ?
C83 C44 C62 C54 -177.3(6) . . . . ?
C83 C46 C74 C85 178.1(6) . . . . ?
C84 N15 C27 C25 158.1(5) . . . . ?
C84 N15 C27 C57 -24.0(9) . . . . ?
C84 C60 C72 C51 -179.5(6) . . . . ?
C85 C37 C45 N12 -164.9(6) . . . . ?
C85 C37 C45 O7 13.9(10) . . . . ?
C86 C3 C14 C9 174.0(5) . . . . ?
C86 C3 C15 C32 -175.2(5) . . . . ?
C86 C77 C78 C79 179.3(4) . . . . ?
C88 C36 C42 N4 176.6(5) . . . . ?
C88 C36 C42 C30 -3.4(9) . . . . ?
C88 C98 C100 C69 -0.9(11) . . . . ?
C89 N20 C95 O5 -0.7(10) . . . . ?
C90 C48 C59 C31 179.6(6) . . . . ?
C90 C48 C101 C91 -179.5(6) . . . . ?
C92 C103 C109 C70 4.3(15) . . . . ?
C93 C26 C28 N9 175.0(6) . . . . ?
C93 C26 C28 C40 -4.5(11) . . . . ?
C93 C99 C108 C49 -4.5(14) . . . . ?
C94 C96 C97 C43 2.9(11) . . . . ?
C101 C48 C59 C31 1.0(9) . . . . ?
C101 C48 C90 C68 91.3(8) . . . . ?
C101 C48 C90 O12 -140.9(8) . . . . ?
C101 C48 C90 O14 -33.3(11) . . . . ?
C104 N20 C95 O5 179.4(7) . . . . ?
C105 N19 C106 O8 170.1(9) . . . . ?
C111 N19 C106 O8 6.4(13) . . . . ?
C112 N21 C113 O15 -1.6(18) . . . . ?
C114 N21 C113 O15 -173.9(10) . . . . ?
C116 N22 C115 O16 -14.1(17) . . . . ?
C117 N22 C115 O16 178.0(10) . . . . ?

loop_
_smtbx_masks_void_nr
_smtbx_masks_void_average_x
_smtbx_masks_void_average_y
_smtbx_masks_void_average_z
_smtbx_masks_void_volume
_smtbx_masks_void_count_electrons
_smtbx_masks_void_content
1 -0.407 -0.842 -0.265 3585.4 344.5 '4 BF4,4 DMF,2 C4H10O'
